data_7717091
loop_
_publ_author_name
'Takeyama, Tomoyuki'
'Tsushima, Satoru'
'Takao, Koichiro'

_publ_section_title
;
 Controlling mixed-valence states of
 pyridyldiimino-bis(<i>o</i>-phenolato) ligand radical in uranyl(VI)
 complexes.
;
_journal_issue 40
_journal_name_full 'Dalton transactions (Cambridge, England : 2003)'
_journal_page_first 16671
_journal_page_last 16684
_journal_paper_doi 10.1039/d4dt01821d
_journal_volume 53
_journal_year 2024
_chemical_formula_moiety 'C27 H28 N4 O6 U'
_chemical_formula_sum 'C27 H28 N4 O6 U'
_chemical_formula_weight 742.56
_space_group_crystal_system monoclinic
_space_group_IT_number 14
_space_group_name_Hall '-P 2ybc'
_space_group_name_H-M_alt 'P 1 21/c 1'
_atom_sites_solution_hydrogens geom
_audit_creation_date 2024-04-22
_audit_creation_method
;
Olex2 1.3
(compiled 2020.11.12 svn.r5f609507 for OlexSys, GUI svn.r6408)
;
_audit_update_record
;
2024-08-20 deposited with the CCDC.	2024-09-25 downloaded from the CCDC.
;
_cell_angle_alpha 90
_cell_angle_beta 95.980(2)
_cell_angle_gamma 90
_cell_formula_units_Z 16
_cell_length_a 11.5790(3)
_cell_length_b 20.8632(6)
_cell_length_c 43.8957(10)
_cell_measurement_reflns_used 9020
_cell_measurement_temperature 93
_cell_measurement_theta_max 74.8300
_cell_measurement_theta_min 4.0410
_cell_volume 10546.4(5)
_computing_cell_refinement 'CrysAlisPro 1.171.41.106a (Rigaku OD, 2021)'
_computing_data_collection 'CrysAlisPro 1.171.41.106a (Rigaku OD, 2021)'
_computing_data_reduction 'CrysAlisPro 1.171.41.106a (Rigaku OD, 2021)'
_computing_molecular_graphics 'Olex2 1.3 (Dolomanov et al., 2009)'
_computing_publication_material 'Olex2 1.3 (Dolomanov et al., 2009)'
_computing_structure_refinement 'SHELXL 2018/3 (Sheldrick, 2015)'
_computing_structure_solution 'SHELXT 2018/2 (Sheldrick, 2018)'
_diffrn_ambient_temperature 93
_diffrn_detector_area_resol_mean 10.0000
_diffrn_detector_type HyPix
_diffrn_measured_fraction_theta_full 0.993
_diffrn_measured_fraction_theta_max 0.940
_diffrn_measurement_details
;
List of Runs (angles in degrees, time in seconds):

  # Type    Start    End  Width  t~exp~   \w     \q     \k     \f   Frames
#--------------------------------------------------------------------------
  1  \w    -21.00   5.00   0.25    2.00    --  -46.31  21.00 -85.00  104
  2  \w   -106.00 -46.00   0.25    2.00    --  -46.31 -21.00 108.00  240
  3  \w     35.00 113.00   0.25    2.00    --   46.31  21.00 -85.00  312
  4  \w    -26.00  23.00   0.25    2.00    --   46.31 -21.00 108.00  196
  5  \w   -174.00 -92.00   0.25    8.00    -- -102.00 -21.00 108.00  328
  6  \w    102.00 128.00   0.25    8.00    --  104.62  21.00 -85.00  104
  7  \w    -24.00  20.00   0.25    2.00    --   46.31 -19.00 -30.00  176
  8  \w     26.00  92.00   0.25    2.00    --   46.31-125.00 -90.00  264
  9  \w    -67.00 -30.00   0.25    8.00    -- -102.00  61.00 -60.00  148
 10  \w    -70.00 -30.00   0.25    8.00    -- -102.00  61.00   0.00  160
 11  \w   -173.00-112.00   0.25    8.00    -- -102.00 -45.00  30.00  244
 12  \w    -65.00 -30.00   0.25    8.00    -- -102.00  61.00 120.00  140
 13  \w   -168.00-138.00   0.25    8.00    -- -102.00-125.00 -90.00  120
 14  \w    -69.00 -34.00   0.25    8.00    -- -102.00  61.00-180.00  140
 15  \w   -106.00 -76.00   0.25    8.00    -- -102.00-125.00 -90.00  120
 16  \w    -55.00 -30.00   0.25    8.00    -- -102.00  61.00-150.00  100
 17  \w    -68.00 -35.00   0.25    8.00    -- -102.00  61.00  30.00  132
 18  \w   -108.00 -30.00   0.25    8.00    -- -102.00 125.00-180.00  312
 19  \w     85.00 175.00   0.25    8.00    --  104.62 125.00-180.00  360
 20  \w     50.00  97.00   0.25    8.00    --  104.62 -94.00 -30.00  188
 21  \w     33.00  73.00   0.25    8.00    --  104.62 -61.00  90.00  160
 22  \w     36.00  64.00   0.25    8.00    --  104.62 -61.00 150.00  112
;
_diffrn_measurement_device 'four-circle diffractometer'
_diffrn_measurement_device_type 'XtaLAB Synergy R, DW system, HyPix'
_diffrn_measurement_method '\w scans'
_diffrn_radiation_type CuK\a
_diffrn_radiation_wavelength 1.54184
_diffrn_reflns_av_R_equivalents 0.1519
_diffrn_reflns_av_unetI/netI 0.1565
_diffrn_reflns_Laue_measured_fraction_full 0.993
_diffrn_reflns_Laue_measured_fraction_max 0.940
_diffrn_reflns_limit_h_max 14
_diffrn_reflns_limit_h_min -14
_diffrn_reflns_limit_k_max 18
_diffrn_reflns_limit_k_min -25
_diffrn_reflns_limit_l_max 54
_diffrn_reflns_limit_l_min -53
_diffrn_reflns_number 72147
_diffrn_reflns_point_group_measured_fraction_full 0.993
_diffrn_reflns_point_group_measured_fraction_max 0.940
_diffrn_reflns_theta_full 67.684
_diffrn_reflns_theta_max 76.481
_diffrn_reflns_theta_min 2.347
_exptl_absorpt_coefficient_mu 17.744
_exptl_absorpt_correction_T_max 1.00000
_exptl_absorpt_correction_T_min 0.71854
_exptl_absorpt_correction_type multi-scan
_exptl_absorpt_process_details
;
CrysAlisPro 1.171.41.106a (Rigaku Oxford Diffraction, 2021)
Empirical absorption correction using spherical harmonics,
implemented in SCALE3 ABSPACK scaling algorithm.
;
_exptl_crystal_colour orange
_exptl_crystal_colour_primary orange
_exptl_crystal_density_diffrn 1.871
_exptl_crystal_description needle
_exptl_crystal_F_000 5728
_exptl_crystal_size_max 0.23
_exptl_crystal_size_mid 0.02
_exptl_crystal_size_min 0.01
_refine_diff_density_max 6.212
_refine_diff_density_min -5.154
_refine_diff_density_rms 0.307
_refine_ls_extinction_method none
_refine_ls_goodness_of_fit_ref 0.960
_refine_ls_hydrogen_treatment constr
_refine_ls_matrix_type full
_refine_ls_number_parameters 733
_refine_ls_number_reflns 20847
_refine_ls_number_restraints 0
_refine_ls_restrained_S_all 0.960
_refine_ls_R_factor_all 0.1839
_refine_ls_R_factor_gt 0.0809
_refine_ls_shift/su_max 0.001
_refine_ls_shift/su_mean 0.000
_refine_ls_structure_factor_coef Fsqd
_refine_ls_weighting_details 'w=1/[\s^2^(Fo^2^)+(0.1131P)^2^] where P=(Fo^2^+2Fc^2^)/3'
_refine_ls_weighting_scheme calc
_refine_ls_wR_factor_gt 0.1947
_refine_ls_wR_factor_ref 0.2489
_reflns_Friedel_coverage 0.000
_reflns_number_gt 8970
_reflns_number_total 20847
_reflns_threshold_expression 'I > 2\s(I)'
_cod_data_source_file d4dt01821d2.cif
_cod_data_source_block 210628_uo2tbuno2pdiop3
_cod_depositor_comments 'Adding full bibliography for 7717089--7717091.cif.'
_cod_database_code 7717091
_shelx_shelxl_version_number 2018/3
_shelx_space_group_comment
;
The symmetry employed for this shelxl refinement is uniquely defined
by the following loop, which should always be used as a source of
symmetry information in preference to the above space-group names.
They are only intended as comments.
;
_shelx_estimated_absorpt_t_max 0.843
_shelx_estimated_absorpt_t_min 0.106
_olex2_refinement_description
;
1. Fixed Uiso
 At 1.2 times of:
  All C(H) groups
 At 1.5 times of:
  All C(H,H,H) groups
2. Uiso/Uaniso restraints and constraints
Uanis(C26C) = Uanis(C24C) = Uanis(C25C) = Uanis(C27C)
Uanis(C14B) = Uanis(C15B) = Uanis(C16B) = Uanis(C17B) = Uanis(C18B)
Uanis(C25A) = Uanis(C24A) = Uanis(C27A) = Uanis(C26A)
Uanis(C18C) = Uanis(C17C) = Uanis(C16C) = Uanis(C15C) = Uanis(C14C) =
Uanis(C19C)
Uanis(C7A) = Uanis(C8A) = Uanis(C9A) = Uanis(C10A) = Uanis(C11A) = Uanis(C12A)
= Uanis(C13A)
Uanis(C13C) = Uanis(C12C) = Uanis(C11C) = Uanis(C9C) = Uanis(C10C) = Uanis(C8C)
= Uanis(C7C)
Uanis(C3B) = Uanis(C4B) = Uanis(C5B) = Uanis(C6B) = Uanis(C1B) = Uanis(C2B)
Uanis(C6C) = Uanis(C1C) = Uanis(C2C) = Uanis(C3C) = Uanis(C4C) = Uanis(C5C)
Uanis(C21B) = Uanis(C20B) = Uanis(C23B) = Uanis(C22B)
Uanis(C20D) = Uanis(C21D) = Uanis(C23D) = Uanis(C22D)
Uanis(C14A) = Uanis(C19A) = Uanis(C18A) = Uanis(C17A) = Uanis(C16A) =
Uanis(C15A)
Uanis(C16D) = Uanis(C15D) = Uanis(C14D) = Uanis(C19D) = Uanis(C18D) =
Uanis(C17D)
Uanis(C22A) = Uanis(C20A) = Uanis(C21A) = Uanis(C23A)
Uanis(C24D) = Uanis(C25D) = Uanis(C26D) = Uanis(C27D)
Uanis(C7B) = Uanis(C8B) = Uanis(C9B) = Uanis(C10B) = Uanis(C11B) = Uanis(C12B)
= Uanis(C13B)
Uanis(C12D) = Uanis(C13D) = Uanis(C11D) = Uanis(C10D) = Uanis(C9D) = Uanis(C8D)
= Uanis(C7D)
Uanis(C26B) = Uanis(C24B) = Uanis(C25B) = Uanis(C27B)
Uanis(C6D) = Uanis(C5D) = Uanis(C4D) = Uanis(C3D) = Uanis(C2D) = Uanis(C1D)
Uanis(C1A) = Uanis(C2A) = Uanis(C3A) = Uanis(C4A) = Uanis(C5A) = Uanis(C6A)
Uanis(O1D) = Uanis(O2D) = Uanis(O4D) = Uanis(O3D)
Uanis(O1B) = Uanis(O2B)
Uanis(N1A) = Uanis(N2A) = Uanis(N3A)
Uanis(O1B) = Uanis(O3B) = Uanis(O4B)
Uanis(N1B) = Uanis(N2B) = Uanis(N3B)
Uanis(O2C) = Uanis(O1C) = Uanis(O4C) = Uanis(O3C)
Uanis(N3C) = Uanis(N2C) = Uanis(N1C)
Uanis(C25B) = Uanis(O1A) = Uanis(O3A) = Uanis(O4A)
Uanis(N3D) = Uanis(N2D) = Uanis(N1D)
Uanis(O5D) = Uanis(N4D) = Uanis(O6D)
Uanis(O5B) = Uanis(N4B) = Uanis(O6B)
Uanis(O1A) = Uanis(O2A) = Uanis(O4A) = Uanis(O3A)
Uanis(O3B) = Uanis(O2B) = Uanis(O4B) = Uanis(O1B) = Uanis(N3B) = Uanis(N2B) =
Uanis(N1B)
3.a Aromatic/amide H refined with riding coordinates:
 C7A(H7A), C7C(H7C), C5D(H5D), C5B(H5B), C3A(H3A), C9A(H9A), C2A(H2A),
 C11A(H11A), C11C(H11C), C13A(H13A), C15B(H15B), C10B(H10B), C11B(H11B),
 C10A(H10A), C13D(H13D), C17D(H17D), C13C(H13C), C15D(H15D), C15C(H15C),
 C9C(H9C), C3B(H3B), C5A(H5A), C10C(H10C), C2C(H2C), C9B(H9B), C15A(H15A),
 C7D(H7D), C3D(H3D), C2D(H2D), C5C(H5C), C17B(H17B), C9D(H9D), C17C(H17C),
 C10D(H10D), C3C(H3C), C17A(H17A), C7B(H7B), C13B(H13B), C2B(H2B), C11D(H11D)
3.b Idealised Me refined as rotating group:
 C25A(H25D,H25E,H25F), C25D(H25A,H25B,H25C), C27B(H27J,H27K,H27L), C23A(H23D,
 H23E,H23F), C27C(H27G,H27H,H27I), C21B(H21J,H21K,H21L), C27A(H27D,H27E,H27F),
 C22D(H22A,H22B,H22C), C21C(H21G,H21H,H21I), C26D(H26A,H26B,H26C), C26B(H26J,
 H26K,H26L), C23C(H23G,H23H,H23I), C25B(H25J,H25K,H25L), C26A(H26D,H26E,H26F),
 C21A(H21D,H21E,H21F), C23B(H23J,H23K,H23L), C25C(H25G,H25H,H25I), C26C(H26G,
 H26H,H26I), C22B(H22J,H22K,H22L), C23D(H23A,H23B,H23C), C27D(H27A,H27B,H27C),
 C21D(H21A,H21B,H21C), C22C(H22G,H22H,H22I), C22A(H22D,H22E,H22F)
;
_olex2_submission_special_instructions 'No special instructions were received'
_oxdiff_exptl_absorpt_empirical_details
;
Empirical correction (ABSPACK) includes:
- Absorption correction using spherical harmonics
- Frame scaling
;

loop_
_space_group_symop_operation_xyz
'x, y, z'
'-x, y+1/2, -z+1/2'
'-x, -y, -z'
'x, -y-1/2, z-1/2'

loop_
_atom_site_label
_atom_site_type_symbol
_atom_site_fract_x
_atom_site_fract_y
_atom_site_fract_z
_atom_site_U_iso_or_equiv
_atom_site_adp_type
_atom_site_occupancy
_atom_site_site_symmetry_order
_atom_site_calc_flag
_atom_site_refinement_flags_posn
_atom_site_refinement_flags_adp
_atom_site_refinement_flags_occupancy
_atom_site_disorder_assembly
_atom_site_disorder_group
U1D U 0.24357(7) 0.29330(4) 0.83945(2) 0.0291(2) Uani 1 1 d . . . . .
U1A U -0.21289(7) 0.28693(4) 0.64966(2) 0.0298(2) Uani 1 1 d . . . . .
U1C U 0.74160(7) 0.45867(4) 0.83997(2) 0.0289(2) Uani 1 1 d . . . . .
U1B U 0.28511(7) 0.46429(4) 0.65072(2) 0.0290(2) Uani 1 1 d . . . . .
O2D O 0.1563(15) 0.2893(7) 0.8678(4) 0.043(2) Uani 1 1 d . . . . .
O1B O 0.3741(13) 0.4644(7) 0.6183(3) 0.0368(16) Uani 1 1 d . . . . .
O6D O -0.3261(13) 0.3126(7) 0.7454(3) 0.033(2) Uani 1 1 d . . . . .
O3C O 0.6380(13) 0.5370(7) 0.8128(3) 0.0333(17) Uani 1 1 d . . . . .
O5D O -0.3394(12) 0.2131(7) 0.7334(3) 0.033(2) Uani 1 1 d . . . . .
O5A O 0.3625(14) 0.3097(7) 0.7420(3) 0.034(3) Uani 1 1 d . . . . .
O2C O 0.8318(13) 0.4518(7) 0.8084(3) 0.0333(17) Uani 1 1 d . . . . .
O6A O 0.3836(13) 0.2086(8) 0.7522(3) 0.039(4) Uani 1 1 d . . . . .
N1A N -0.0371(15) 0.3280(8) 0.6843(4) 0.029(2) Uani 1 1 d . . . . .
O1A O -0.2912(14) 0.2926(7) 0.6809(3) 0.0383(16) Uani 1 1 d . . . . .
N4D N -0.2847(16) 0.2592(8) 0.7448(4) 0.033(2) Uani 1 1 d . . . . .
O4D O 0.3788(15) 0.2382(8) 0.8688(4) 0.043(2) Uani 1 1 d . . . . .
O5B O 0.8586(13) 0.4430(7) 0.7426(3) 0.032(2) Uani 1 1 d . . . . .
N4A N 0.3262(13) 0.2532(9) 0.7408(3) 0.027(4) Uani 1 1 d . . . . .
O4A O -0.3542(14) 0.2310(8) 0.6219(3) 0.0383(16) Uani 1 1 d . . . . .
O3B O 0.3972(13) 0.5431(7) 0.6757(3) 0.0368(16) Uani 1 1 d . . . . .
O6C O 0.1728(14) 0.4382(8) 0.7469(4) 0.040(4) Uani 1 1 d . . . . .
O4B O 0.1416(14) 0.5199(8) 0.6240(4) 0.0368(16) Uani 1 1 d . . . . .
N3D N 0.3876(17) 0.3611(10) 0.8735(4) 0.037(3) Uani 1 1 d . . . . .
C7A C -0.0201(18) 0.3872(9) 0.6892(4) 0.0278(18) Uani 1 1 d . . . . .
H7A H 0.043706 0.401354 0.702943 0.033 Uiso 1 1 calc R U . . .
O6B O 0.8793(13) 0.5452(7) 0.7535(3) 0.032(2) Uani 1 1 d . . . . .
C14D C 0.470(2) 0.3285(12) 0.8929(5) 0.035(2) Uani 1 1 d . . . . .
O4C O 0.8736(14) 0.5126(8) 0.8706(3) 0.0333(17) Uani 1 1 d . . . . .
O3A O -0.1005(13) 0.2079(7) 0.6737(3) 0.0383(16) Uani 1 1 d . . . . .
O2B O 0.2072(13) 0.4558(7) 0.6810(4) 0.0368(16) Uani 1 1 d . . . . .
N3B N 0.1333(17) 0.3942(9) 0.6186(4) 0.0368(16) Uani 1 1 d . . . . .
N1C N 0.5708(16) 0.4183(9) 0.8044(4) 0.034(3) Uani 1 1 d . . . . .
O5C O 0.1568(14) 0.5389(7) 0.7341(4) 0.044(4) Uani 1 1 d . . . . .
N3C N 0.8896(16) 0.3879(9) 0.8727(4) 0.034(3) Uani 1 1 d . . . . .
C8C C 0.6324(18) 0.3115(11) 0.8146(5) 0.0320(19) Uani 1 1 d . . . . .
N2B N 0.3136(16) 0.3441(9) 0.6540(4) 0.0368(16) Uani 1 1 d . . . . .
C7C C 0.5566(18) 0.3578(10) 0.7976(5) 0.0320(19) Uani 1 1 d . . . . .
H7C H 0.498709 0.344273 0.781980 0.038 Uiso 1 1 calc R U . . .
C5D C -0.1069(19) 0.2977(11) 0.7731(5) 0.036(2) Uani 1 1 d . . . . .
H5D H -0.136309 0.340073 0.770743 0.043 Uiso 1 1 calc R U . . .
O1D O 0.3314(15) 0.3000(7) 0.8081(4) 0.043(2) Uani 1 1 d . . . . .
N2C N 0.7172(15) 0.3372(9) 0.8337(4) 0.034(3) Uani 1 1 d . . . . .
C5B C 0.6416(19) 0.4593(11) 0.7152(5) 0.035(2) Uani 1 1 d . . . . .
H5B H 0.667448 0.416623 0.719270 0.042 Uiso 1 1 calc R U . . .
N2D N 0.2178(16) 0.4138(9) 0.8349(4) 0.037(3) Uani 1 1 d . . . . .
O2A O -0.1284(14) 0.2868(7) 0.6166(3) 0.0383(16) Uani 1 1 d . . . . .
C14A C -0.450(2) 0.3213(13) 0.5996(5) 0.036(3) Uani 1 1 d . . . . .
C25A C -0.528(2) 0.1160(14) 0.6108(5) 0.037(3) Uani 1 1 d . . . . .
H25D H -0.517319 0.069421 0.611267 0.055 Uiso 1 1 calc R U . . .
H25E H -0.609949 0.126267 0.611655 0.055 Uiso 1 1 calc R U . . .
H25F H -0.481640 0.135167 0.628529 0.055 Uiso 1 1 calc R U . . .
O3D O 0.1400(14) 0.2142(7) 0.8110(4) 0.043(2) Uani 1 1 d . . . . .
N1D N 0.0711(16) 0.3355(9) 0.8039(4) 0.037(3) Uani 1 1 d . . . . .
C3A C 0.1818(18) 0.1777(10) 0.7161(5) 0.0304(18) Uani 1 1 d . . . . .
H3A H 0.233968 0.143582 0.721868 0.037 Uiso 1 1 calc R U . . .
N2A N -0.1887(14) 0.4048(8) 0.6545(4) 0.029(2) Uani 1 1 d . . . . .
C4B C 0.7107(18) 0.5115(10) 0.7262(5) 0.035(2) Uani 1 1 d . . . . .
C6A C 0.0381(18) 0.2804(10) 0.6969(5) 0.0304(18) Uani 1 1 d . . . . .
C24B C 0.005(2) 0.6145(12) 0.5843(6) 0.0383(16) Uani 1 1 d . . . . .
C24C C 0.991(2) 0.6025(14) 0.9168(6) 0.043(3) Uani 1 1 d . . . . .
C12B C 0.2321(19) 0.3028(11) 0.6393(5) 0.035(2) Uani 1 1 d . . . . .
N3A N -0.3647(15) 0.3552(9) 0.6193(4) 0.029(2) Uani 1 1 d . . . . .
C6D C -0.003(2) 0.2869(11) 0.7905(5) 0.036(2) Uani 1 1 d . . . . .
C19B C 0.0675(19) 0.4991(11) 0.6030(5) 0.028(5) Uani 1 1 d . . . . .
C4D C -0.1678(19) 0.2483(11) 0.7592(5) 0.036(2) Uani 1 1 d . . . . .
C9A C -0.0851(18) 0.4986(9) 0.6777(4) 0.0278(18) Uani 1 1 d . . . . .
H9A H -0.018948 0.515428 0.689668 0.033 Uiso 1 1 calc R U . . .
C2A C 0.0771(17) 0.1636(10) 0.7001(5) 0.0304(18) Uani 1 1 d . . . . .
H2A H 0.054557 0.120551 0.695595 0.037 Uiso 1 1 calc R U . . .
C11A C -0.2634(18) 0.5128(10) 0.6444(4) 0.0278(18) Uani 1 1 d . . . . .
H11A H -0.321565 0.539659 0.634289 0.033 Uiso 1 1 calc R U . . .
C12C C 0.7948(19) 0.2959(11) 0.8504(5) 0.0320(19) Uani 1 1 d . . . . .
C11C C 0.7863(18) 0.2307(11) 0.8458(5) 0.0320(19) Uani 1 1 d . . . . .
H11C H 0.842858 0.203079 0.856063 0.038 Uiso 1 1 calc R U . . .
C8B C 0.4028(19) 0.3169(11) 0.6725(5) 0.035(2) Uani 1 1 d . . . . .
C25D C 0.530(2) 0.1194(13) 0.8842(6) 0.038(3) Uani 1 1 d . . . . .
H25A H 0.611767 0.127571 0.882029 0.056 Uiso 1 1 calc R U . . .
H25B H 0.481643 0.138015 0.866658 0.056 Uiso 1 1 calc R U . . .
H25C H 0.516125 0.073084 0.884779 0.056 Uiso 1 1 calc R U . . .
C13A C -0.3647(19) 0.4164(10) 0.6216(5) 0.0278(18) Uani 1 1 d . . . . .
H13A H -0.425414 0.441648 0.611567 0.033 Uiso 1 1 calc R U . . .
N1B N 0.4626(16) 0.4229(9) 0.6850(4) 0.0368(16) Uani 1 1 d . . . . .
C15B C -0.036(2) 0.4036(13) 0.5790(5) 0.035(3) Uani 1 1 d . . . . .
H15B H -0.045014 0.358333 0.578045 0.042 Uiso 1 1 calc R U . . .
C10B C 0.3372(18) 0.2133(11) 0.6603(5) 0.035(2) Uani 1 1 d . . . . .
H10B H 0.346121 0.168247 0.662806 0.042 Uiso 1 1 calc R U . . .
C11B C 0.2449(19) 0.2356(11) 0.6420(5) 0.035(2) Uani 1 1 d . . . . .
H11B H 0.190672 0.207216 0.631380 0.042 Uiso 1 1 calc R U . . .
C19C C 0.948(2) 0.4882(12) 0.8923(5) 0.033(2) Uani 1 1 d . . . . .
C10A C -0.1705(18) 0.5379(10) 0.6638(4) 0.0278(18) Uani 1 1 d . . . . .
H10A H -0.166303 0.582750 0.667337 0.033 Uiso 1 1 calc R U . . .
C13D C 0.384(2) 0.4220(11) 0.8717(5) 0.033(2) Uani 1 1 d . . . . .
H13D H 0.440023 0.447293 0.883562 0.040 Uiso 1 1 calc R U . . .
C8A C -0.1006(18) 0.4336(9) 0.6734(5) 0.0278(18) Uani 1 1 d . . . . .
C20D C 0.712(3) 0.3493(17) 0.9584(6) 0.053(4) Uani 1 1 d . . . . .
C1C C 0.5417(19) 0.5280(10) 0.7949(5) 0.035(2) Uani 1 1 d . . . . .
C1B C 0.4967(18) 0.5350(10) 0.6916(5) 0.035(2) Uani 1 1 d . . . . .
C18B C -0.008(2) 0.5410(13) 0.5831(5) 0.035(3) Uani 1 1 d . . . . .
C17D C 0.599(2) 0.2526(12) 0.9333(5) 0.035(2) Uani 1 1 d . . . . .
H17D H 0.645429 0.226210 0.947448 0.041 Uiso 1 1 calc R U . . .
C4A C 0.2159(18) 0.2421(10) 0.7246(5) 0.0304(18) Uani 1 1 d . . . . .
C13C C 0.8843(19) 0.3254(11) 0.8707(5) 0.0320(19) Uani 1 1 d . . . . .
H13C H 0.939578 0.299637 0.882569 0.038 Uiso 1 1 calc R U . . .
C20A C -0.702(3) 0.3380(17) 0.5354(7) 0.056(4) Uani 1 1 d . . . . .
C16C C 1.119(2) 0.4315(13) 0.9355(5) 0.033(2) Uani 1 1 d . . . . .
C19A C -0.434(2) 0.2535(13) 0.6011(5) 0.036(3) Uani 1 1 d . . . . .
C27B C -0.069(2) 0.6468(13) 0.5590(5) 0.0383(16) Uani 1 1 d . . . . .
H27J H -0.048920 0.630925 0.539232 0.057 Uiso 1 1 calc R U . . .
H27K H -0.056546 0.693193 0.560219 0.057 Uiso 1 1 calc R U . . .
H27L H -0.151095 0.637414 0.560942 0.057 Uiso 1 1 calc R U . . .
C15D C 0.5528(19) 0.3578(12) 0.9133(5) 0.035(2) Uani 1 1 d . . . . .
H15D H 0.562571 0.403016 0.913205 0.041 Uiso 1 1 calc R U . . .
C12D C 0.290(2) 0.4536(10) 0.8509(5) 0.033(2) Uani 1 1 d . . . . .
C6C C 0.4969(19) 0.4663(10) 0.7897(5) 0.035(2) Uani 1 1 d . . . . .
C23A C -0.810(3) 0.3029(17) 0.5368(7) 0.056(4) Uani 1 1 d . . . . .
H23D H -0.872428 0.324568 0.524033 0.085 Uiso 1 1 calc R U . . .
H23E H -0.828546 0.301273 0.558012 0.085 Uiso 1 1 calc R U . . .
H23F H -0.800701 0.259210 0.529178 0.085 Uiso 1 1 calc R U . . .
N4B N 0.8217(16) 0.4980(9) 0.7419(4) 0.032(2) Uani 1 1 d . . . . .
C27C C 1.058(2) 0.6332(14) 0.9435(6) 0.043(3) Uani 1 1 d . . . . .
H27G H 1.030451 0.617071 0.962407 0.064 Uiso 1 1 calc R U . . .
H27H H 1.047030 0.679733 0.942291 0.064 Uiso 1 1 calc R U . . .
H27I H 1.140441 0.623033 0.943328 0.064 Uiso 1 1 calc R U . . .
C15C C 1.055(2) 0.3954(12) 0.9149(5) 0.033(2) Uani 1 1 d . . . . .
H15C H 1.067827 0.350478 0.914780 0.040 Uiso 1 1 calc R U . . .
C21B C -0.210(2) 0.3406(15) 0.5375(5) 0.049(4) Uani 1 1 d . . . . .
H21J H -0.223861 0.329236 0.558457 0.074 Uiso 1 1 calc R U . . .
H21K H -0.139432 0.319654 0.532180 0.074 Uiso 1 1 calc R U . . .
H21L H -0.276480 0.326385 0.523295 0.074 Uiso 1 1 calc R U . . .
C9C C 0.6201(18) 0.2464(10) 0.8103(5) 0.0320(19) Uani 1 1 d . . . . .
H9C H 0.558821 0.230336 0.796309 0.038 Uiso 1 1 calc R U . . .
C19D C 0.456(2) 0.2633(12) 0.8917(5) 0.035(2) Uani 1 1 d . . . . .
C27A C -0.3607(19) 0.1258(12) 0.5782(6) 0.037(3) Uani 1 1 d . . . . .
H27D H -0.311718 0.142458 0.596025 0.055 Uiso 1 1 calc R U . . .
H27E H -0.336218 0.144565 0.559479 0.055 Uiso 1 1 calc R U . . .
H27F H -0.352985 0.079051 0.577463 0.055 Uiso 1 1 calc R U . . .
C3B C 0.6757(18) 0.5740(10) 0.7192(5) 0.035(2) Uani 1 1 d . . . . .
H3B H 0.724723 0.608892 0.725819 0.042 Uiso 1 1 calc R U . . .
C22D C 0.826(3) 0.3133(16) 0.9577(6) 0.053(4) Uani 1 1 d . . . . .
H22A H 0.811961 0.267069 0.958814 0.079 Uiso 1 1 calc R U . . .
H22B H 0.880610 0.326351 0.975223 0.079 Uiso 1 1 calc R U . . .
H22C H 0.859639 0.323173 0.938639 0.079 Uiso 1 1 calc R U . . .
C12A C -0.2660(19) 0.4460(10) 0.6407(5) 0.0278(18) Uani 1 1 d . . . . .
C18A C -0.504(2) 0.2165(13) 0.5813(5) 0.036(3) Uani 1 1 d . . . . .
C5A C 0.1450(18) 0.2912(10) 0.7137(5) 0.0304(18) Uani 1 1 d . . . . .
H5A H 0.169390 0.334122 0.717811 0.037 Uiso 1 1 calc R U . . .
C4C C 0.3252(19) 0.5050(10) 0.7601(5) 0.035(2) Uani 1 1 d . . . . .
C8D C 0.1306(19) 0.4393(10) 0.8166(5) 0.033(2) Uani 1 1 d . . . . .
N4C N 0.2122(16) 0.4924(8) 0.7458(4) 0.033(4) Uani 1 1 d . . . . .
C10C C 0.6958(18) 0.2046(11) 0.8261(5) 0.0320(19) Uani 1 1 d . . . . .
H10C H 0.686813 0.159506 0.823827 0.038 Uiso 1 1 calc R U . . .
C21C C 1.170(2) 0.4116(16) 0.9910(5) 0.052(8) Uani 1 1 d . . . . .
H21G H 1.155678 0.457128 0.994752 0.078 Uiso 1 1 calc R U . . .
H21H H 1.229698 0.395554 1.006563 0.078 Uiso 1 1 calc R U . . .
H21I H 1.097829 0.387419 0.992107 0.078 Uiso 1 1 calc R U . . .
C2C C 0.4775(18) 0.5775(10) 0.7796(5) 0.035(2) Uani 1 1 d . . . . .
H2C H 0.507497 0.619886 0.781134 0.041 Uiso 1 1 calc R U . . .
C9B C 0.4190(19) 0.2531(11) 0.6756(5) 0.035(2) Uani 1 1 d . . . . .
H9B H 0.484363 0.236180 0.687828 0.042 Uiso 1 1 calc R U . . .
C15A C -0.535(2) 0.3479(13) 0.5798(5) 0.036(3) Uani 1 1 d . . . . .
H15A H -0.544366 0.393112 0.579372 0.043 Uiso 1 1 calc R U . . .
C1A C 0.0007(18) 0.2178(10) 0.6902(5) 0.0304(18) Uani 1 1 d . . . . .
C7D C 0.0539(19) 0.3940(10) 0.7986(5) 0.033(2) Uani 1 1 d . . . . .
H7D H -0.005993 0.408355 0.783762 0.040 Uiso 1 1 calc R U . . .
C6B C 0.5359(19) 0.4708(11) 0.6986(5) 0.035(2) Uani 1 1 d . . . . .
C18C C 1.016(2) 0.5313(13) 0.9145(5) 0.033(2) Uani 1 1 d . . . . .
C16B C -0.106(2) 0.4410(13) 0.5600(5) 0.035(3) Uani 1 1 d . . . . .
C3D C -0.1216(19) 0.1869(11) 0.7605(5) 0.036(2) Uani 1 1 d . . . . .
H3D H -0.163720 0.153788 0.749421 0.043 Uiso 1 1 calc R U . . .
C26D C 0.369(2) 0.1373(11) 0.9179(6) 0.038(3) Uani 1 1 d . . . . .
H26A H 0.356864 0.090896 0.918714 0.056 Uiso 1 1 calc R U . . .
H26B H 0.321126 0.155091 0.900116 0.056 Uiso 1 1 calc R U . . .
H26C H 0.346606 0.157106 0.936643 0.056 Uiso 1 1 calc R U . . .
C2D C -0.0174(18) 0.1715(11) 0.7771(5) 0.036(2) Uani 1 1 d . . . . .
H2D H 0.012785 0.129128 0.777418 0.043 Uiso 1 1 calc R U . . .
C5C C 0.3912(19) 0.4520(10) 0.7738(5) 0.035(2) Uani 1 1 d . . . . .
H5C H 0.363195 0.409239 0.772045 0.041 Uiso 1 1 calc R U . . .
C26B C 0.130(2) 0.6321(12) 0.5807(5) 0.0383(16) Uani 1 1 d . . . . .
H26J H 0.182410 0.602968 0.593125 0.057 Uiso 1 1 calc R U . . .
H26K H 0.145107 0.676266 0.587664 0.057 Uiso 1 1 calc R U . . .
H26L H 0.144106 0.628348 0.559169 0.057 Uiso 1 1 calc R U . . .
C17B C -0.087(2) 0.5092(13) 0.5626(5) 0.035(3) Uani 1 1 d . . . . .
H17B H -0.134710 0.535207 0.548621 0.042 Uiso 1 1 calc R U . . .
C23C C 1.234(3) 0.3314(12) 0.9536(7) 0.057(8) Uani 1 1 d . . . . .
H23G H 1.168969 0.306296 0.959755 0.086 Uiso 1 1 calc R U . . .
H23H H 1.305837 0.318571 0.965925 0.086 Uiso 1 1 calc R U . . .
H23I H 1.242040 0.323678 0.931874 0.086 Uiso 1 1 calc R U . . .
C9D C 0.1160(19) 0.5053(10) 0.8119(5) 0.033(2) Uani 1 1 d . . . . .
H9D H 0.055385 0.521182 0.797653 0.040 Uiso 1 1 calc R U . . .
O1C O 0.6447(13) 0.4593(7) 0.8691(3) 0.0333(17) Uani 1 1 d . . . . .
C17C C 1.096(2) 0.4983(12) 0.9354(5) 0.033(2) Uani 1 1 d . . . . .
H17C H 1.138881 0.523303 0.950774 0.040 Uiso 1 1 calc R U . . .
C10D C 0.1904(19) 0.5461(10) 0.8282(5) 0.033(2) Uani 1 1 d . . . . .
H10D H 0.181477 0.591218 0.826089 0.040 Uiso 1 1 calc R U . . .
C25B C -0.031(2) 0.6362(14) 0.6149(6) 0.0383(16) Uani 1 1 d . . . . .
H25J H -0.106292 0.617218 0.617977 0.057 Uiso 1 1 calc R U . . .
H25K H -0.037118 0.682993 0.615136 0.057 Uiso 1 1 calc R U . . .
H25L H 0.027358 0.622216 0.631351 0.057 Uiso 1 1 calc R U . . .
C20C C 1.212(2) 0.4033(13) 0.9586(6) 0.043(6) Uani 1 1 d . . . . .
C26A C -0.563(2) 0.1093(13) 0.5542(5) 0.037(3) Uani 1 1 d . . . . .
H26D H -0.532526 0.066234 0.551236 0.055 Uiso 1 1 calc R U . . .
H26E H -0.561306 0.134226 0.535351 0.055 Uiso 1 1 calc R U . . .
H26F H -0.643364 0.106143 0.559317 0.055 Uiso 1 1 calc R U . . .
C16D C 0.623(2) 0.3190(12) 0.9343(5) 0.035(2) Uani 1 1 d . . . . .
C3C C 0.3734(18) 0.5670(10) 0.7627(5) 0.035(2) Uani 1 1 d . . . . .
H3C H 0.333083 0.601930 0.752604 0.041 Uiso 1 1 calc R U . . .
C21A C -0.656(3) 0.3332(16) 0.5046(7) 0.056(4) Uani 1 1 d . . . . .
H21D H -0.646940 0.288033 0.499271 0.085 Uiso 1 1 calc R U . . .
H21E H -0.580810 0.354905 0.505327 0.085 Uiso 1 1 calc R U . . .
H21F H -0.711028 0.353715 0.489030 0.085 Uiso 1 1 calc R U . . .
C24A C -0.487(2) 0.1433(13) 0.5809(6) 0.037(3) Uani 1 1 d . . . . .
C23B C -0.157(2) 0.4284(15) 0.5035(6) 0.049(4) Uani 1 1 d . . . . .
H23J H -0.222171 0.424177 0.487616 0.074 Uiso 1 1 calc R U . . .
H23K H -0.094615 0.398946 0.499214 0.074 Uiso 1 1 calc R U . . .
H23L H -0.127587 0.472560 0.503802 0.074 Uiso 1 1 calc R U . . .
C17A C -0.588(2) 0.2437(13) 0.5604(5) 0.036(3) Uani 1 1 d . . . . .
H17A H -0.631331 0.216785 0.546030 0.043 Uiso 1 1 calc R U . . .
C25C C 0.859(2) 0.6128(13) 0.9208(6) 0.043(3) Uani 1 1 d . . . . .
H25G H 0.839097 0.588218 0.938517 0.064 Uiso 1 1 calc R U . . .
H25H H 0.811720 0.598289 0.902343 0.064 Uiso 1 1 calc R U . . .
H25I H 0.844936 0.658467 0.924116 0.064 Uiso 1 1 calc R U . . .
C1D C 0.0439(19) 0.2232(11) 0.7943(5) 0.036(2) Uani 1 1 d . . . . .
C7B C 0.4802(19) 0.3637(11) 0.6888(5) 0.035(2) Uani 1 1 d . . . . .
H7B H 0.544201 0.349413 0.702407 0.042 Uiso 1 1 calc R U . . .
C14B C 0.050(2) 0.4303(12) 0.6000(5) 0.035(3) Uani 1 1 d . . . . .
C13B C 0.140(2) 0.3333(12) 0.6204(5) 0.035(2) Uani 1 1 d . . . . .
H13B H 0.083445 0.307688 0.608961 0.042 Uiso 1 1 calc R U . . .
C2B C 0.5701(18) 0.5853(11) 0.7027(5) 0.035(2) Uani 1 1 d . . . . .
H2B H 0.546092 0.628253 0.698659 0.042 Uiso 1 1 calc R U . . .
C16A C -0.610(2) 0.3097(14) 0.5599(5) 0.036(3) Uani 1 1 d . . . . .
C14C C 0.967(2) 0.4220(12) 0.8929(5) 0.033(2) Uani 1 1 d . . . . .
C26C C 1.017(2) 0.6351(15) 0.8871(6) 0.043(3) Uani 1 1 d . . . . .
H26G H 1.026570 0.681310 0.890633 0.064 Uiso 1 1 calc R U . . .
H26H H 0.952623 0.627694 0.871182 0.064 Uiso 1 1 calc R U . . .
H26I H 1.088673 0.617371 0.880500 0.064 Uiso 1 1 calc R U . . .
C11D C 0.282(2) 0.5196(10) 0.8486(5) 0.033(2) Uani 1 1 d . . . . .
H11D H 0.336112 0.546459 0.860265 0.040 Uiso 1 1 calc R U . . .
C22B C -0.320(2) 0.4478(16) 0.5360(6) 0.049(4) Uani 1 1 d . . . . .
H22J H -0.373414 0.433845 0.518482 0.074 Uiso 1 1 calc R U . . .
H22K H -0.308208 0.494227 0.534865 0.074 Uiso 1 1 calc R U . . .
H22L H -0.352102 0.437052 0.555062 0.074 Uiso 1 1 calc R U . . .
C23D C 0.672(3) 0.3393(16) 0.9901(6) 0.053(4) Uani 1 1 d . . . . .
H23A H 0.651381 0.294185 0.992505 0.079 Uiso 1 1 calc R U . . .
H23B H 0.604651 0.366390 0.992279 0.079 Uiso 1 1 calc R U . . .
H23C H 0.735354 0.350775 1.005785 0.079 Uiso 1 1 calc R U . . .
C20B C -0.197(2) 0.4121(16) 0.5350(6) 0.049(4) Uani 1 1 d . . . . .
C27D C 0.568(2) 0.1159(12) 0.9418(6) 0.038(3) Uani 1 1 d . . . . .
H27A H 0.650689 0.118877 0.939167 0.056 Uiso 1 1 calc R U . . .
H27B H 0.544594 0.070782 0.941899 0.056 Uiso 1 1 calc R U . . .
H27C H 0.553419 0.135946 0.961235 0.056 Uiso 1 1 calc R U . . .
C18D C 0.519(2) 0.2236(13) 0.9142(5) 0.035(2) Uani 1 1 d . . . . .
C24D C 0.496(2) 0.1511(12) 0.9150(6) 0.038(3) Uani 1 1 d . . . . .
C21D C 0.741(3) 0.4156(16) 0.9527(6) 0.053(4) Uani 1 1 d . . . . .
H21A H 0.812151 0.427402 0.965404 0.079 Uiso 1 1 calc R U . . .
H21B H 0.676981 0.443262 0.957842 0.079 Uiso 1 1 calc R U . . .
H21C H 0.751802 0.421069 0.931044 0.079 Uiso 1 1 calc R U . . .
C22C C 1.328(2) 0.4421(14) 0.9591(7) 0.043(6) Uani 1 1 d . . . . .
H22G H 1.372867 0.426179 0.942937 0.064 Uiso 1 1 calc R U . . .
H22H H 1.373554 0.436590 0.979076 0.064 Uiso 1 1 calc R U . . .
H22I H 1.310646 0.487630 0.955706 0.064 Uiso 1 1 calc R U . . .
C22A C -0.729(3) 0.4087(16) 0.5436(7) 0.056(4) Uani 1 1 d . . . . .
H22D H -0.806613 0.420103 0.534411 0.085 Uiso 1 1 calc R U . . .
H22E H -0.671438 0.437049 0.535541 0.085 Uiso 1 1 calc R U . . .
H22F H -0.724290 0.413350 0.565869 0.085 Uiso 1 1 calc R U . . .

loop_
_atom_site_aniso_label
_atom_site_aniso_U_11
_atom_site_aniso_U_22
_atom_site_aniso_U_33
_atom_site_aniso_U_23
_atom_site_aniso_U_13
_atom_site_aniso_U_12
U1D 0.0292(4) 0.0304(4) 0.0259(4) -0.0025(3) -0.0050(3) 0.0038(3)
U1A 0.0289(4) 0.0311(4) 0.0273(4) 0.0021(3) -0.0079(3) -0.0019(3)
U1C 0.0289(4) 0.0290(4) 0.0267(4) 0.0024(3) -0.0065(3) -0.0030(3)
U1B 0.0289(4) 0.0297(4) 0.0262(4) -0.0038(3) -0.0069(3) 0.0023(3)
O2D 0.053(5) 0.036(5) 0.037(5) 0.003(4) -0.014(4) 0.001(4)
O1B 0.039(4) 0.030(4) 0.038(4) -0.011(3) -0.014(3) 0.012(3)
O6D 0.036(5) 0.029(5) 0.033(5) 0.008(4) -0.007(4) -0.002(4)
O3C 0.041(4) 0.028(4) 0.031(4) -0.005(3) 0.000(3) -0.002(3)
O5D 0.036(5) 0.029(5) 0.033(5) 0.008(4) -0.007(4) -0.002(4)
O5A 0.040(8) 0.025(8) 0.037(8) -0.001(6) -0.002(7) -0.006(6)
O2C 0.041(4) 0.028(4) 0.031(4) -0.005(3) 0.000(3) -0.002(3)
O6A 0.036(8) 0.045(10) 0.034(8) 0.013(7) -0.006(7) 0.011(7)
N1A 0.027(5) 0.031(6) 0.030(5) -0.008(4) 0.004(4) -0.001(4)
O1A 0.040(4) 0.046(4) 0.028(3) 0.000(3) 0.001(3) 0.007(3)
N4D 0.036(5) 0.029(5) 0.033(5) 0.008(4) -0.007(4) -0.002(4)
O4D 0.053(5) 0.036(5) 0.037(5) 0.003(4) -0.014(4) 0.001(4)
O5B 0.037(5) 0.030(5) 0.027(4) -0.001(4) -0.006(4) 0.003(4)
N4A 0.018(7) 0.051(11) 0.015(7) 0.003(7) 0.004(6) 0.004(7)
O4A 0.040(4) 0.046(4) 0.028(3) 0.000(3) 0.001(3) 0.007(3)
O3B 0.039(4) 0.030(4) 0.038(4) -0.011(3) -0.014(3) 0.012(3)
O6C 0.031(8) 0.046(10) 0.041(9) 0.012(7) -0.010(7) 0.001(7)
O4B 0.039(4) 0.030(4) 0.038(4) -0.011(3) -0.014(3) 0.012(3)
N3D 0.035(6) 0.042(7) 0.032(6) -0.003(5) -0.007(5) 0.011(5)
C7A 0.035(4) 0.021(4) 0.026(4) 0.001(3) -0.004(3) 0.007(3)
O6B 0.037(5) 0.030(5) 0.027(4) -0.001(4) -0.006(4) 0.003(4)
C14D 0.032(5) 0.042(6) 0.030(5) -0.001(4) 0.005(4) -0.005(4)
O4C 0.041(4) 0.028(4) 0.031(4) -0.005(3) 0.000(3) -0.002(3)
O3A 0.040(4) 0.046(4) 0.028(3) 0.000(3) 0.001(3) 0.007(3)
O2B 0.039(4) 0.030(4) 0.038(4) -0.011(3) -0.014(3) 0.012(3)
N3B 0.039(4) 0.030(4) 0.038(4) -0.011(3) -0.014(3) 0.012(3)
N1C 0.033(6) 0.035(6) 0.031(6) -0.002(5) -0.006(5) 0.012(5)
O5C 0.040(9) 0.031(9) 0.055(10) -0.002(7) -0.020(8) 0.005(7)
N3C 0.033(6) 0.035(6) 0.031(6) -0.002(5) -0.006(5) 0.012(5)
C8C 0.031(4) 0.039(5) 0.026(4) -0.002(4) 0.004(3) 0.010(4)
N2B 0.039(4) 0.030(4) 0.038(4) -0.011(3) -0.014(3) 0.012(3)
C7C 0.031(4) 0.039(5) 0.026(4) -0.002(4) 0.004(3) 0.010(4)
C5D 0.037(5) 0.033(5) 0.034(5) 0.003(4) -0.010(4) -0.001(4)
O1D 0.053(5) 0.036(5) 0.037(5) 0.003(4) -0.014(4) 0.001(4)
N2C 0.033(6) 0.035(6) 0.031(6) -0.002(5) -0.006(5) 0.012(5)
C5B 0.030(4) 0.032(5) 0.040(5) -0.004(4) -0.008(4) -0.002(4)
N2D 0.035(6) 0.042(7) 0.032(6) -0.003(5) -0.007(5) 0.011(5)
O2A 0.040(4) 0.046(4) 0.028(3) 0.000(3) 0.001(3) 0.007(3)
C14A 0.029(5) 0.050(7) 0.029(5) 0.001(5) 0.000(4) 0.006(5)
C25A 0.023(5) 0.049(8) 0.035(6) -0.004(5) -0.007(5) 0.017(5)
O3D 0.053(5) 0.036(5) 0.037(5) 0.003(4) -0.014(4) 0.001(4)
N1D 0.035(6) 0.042(7) 0.032(6) -0.003(5) -0.007(5) 0.011(5)
C3A 0.032(5) 0.026(5) 0.031(4) 0.001(4) -0.006(3) -0.004(3)
N2A 0.027(5) 0.031(6) 0.030(5) -0.008(4) 0.004(4) -0.001(4)
C4B 0.030(4) 0.032(5) 0.040(5) -0.004(4) -0.008(4) -0.002(4)
C6A 0.032(5) 0.026(5) 0.031(4) 0.001(4) -0.006(3) -0.004(3)
C24B 0.040(4) 0.046(4) 0.028(3) 0.000(3) 0.001(3) 0.007(3)
C24C 0.035(7) 0.067(10) 0.029(6) -0.005(6) 0.012(5) -0.014(6)
C12B 0.034(4) 0.044(5) 0.028(4) -0.012(4) 0.003(3) -0.002(4)
N3A 0.027(5) 0.031(6) 0.030(5) -0.008(4) 0.004(4) -0.001(4)
C6D 0.037(5) 0.033(5) 0.034(5) 0.003(4) -0.010(4) -0.001(4)
C19B 0.032(11) 0.027(11) 0.025(10) -0.006(8) 0.000(8) 0.008(9)
C4D 0.037(5) 0.033(5) 0.034(5) 0.003(4) -0.010(4) -0.001(4)
C9A 0.035(4) 0.021(4) 0.026(4) 0.001(3) -0.004(3) 0.007(3)
C2A 0.032(5) 0.026(5) 0.031(4) 0.001(4) -0.006(3) -0.004(3)
C11A 0.035(4) 0.021(4) 0.026(4) 0.001(3) -0.004(3) 0.007(3)
C12C 0.031(4) 0.039(5) 0.026(4) -0.002(4) 0.004(3) 0.010(4)
C11C 0.031(4) 0.039(5) 0.026(4) -0.002(4) 0.004(3) 0.010(4)
C8B 0.034(4) 0.044(5) 0.028(4) -0.012(4) 0.003(3) -0.002(4)
C25D 0.031(6) 0.040(7) 0.038(6) 0.008(5) -0.013(5) -0.012(5)
C13A 0.035(4) 0.021(4) 0.026(4) 0.001(3) -0.004(3) 0.007(3)
N1B 0.039(4) 0.030(4) 0.038(4) -0.011(3) -0.014(3) 0.012(3)
C15B 0.035(6) 0.047(7) 0.023(5) 0.000(5) 0.000(4) 0.005(5)
C10B 0.034(4) 0.044(5) 0.028(4) -0.012(4) 0.003(3) -0.002(4)
C11B 0.034(4) 0.044(5) 0.028(4) -0.012(4) 0.003(3) -0.002(4)
C19C 0.034(5) 0.042(6) 0.022(4) -0.001(4) -0.002(4) -0.007(4)
C10A 0.035(4) 0.021(4) 0.026(4) 0.001(3) -0.004(3) 0.007(3)
C13D 0.037(5) 0.024(4) 0.037(5) -0.010(4) -0.007(4) 0.003(4)
C8A 0.035(4) 0.021(4) 0.026(4) 0.001(3) -0.004(3) 0.007(3)
C20D 0.045(8) 0.081(11) 0.032(7) -0.012(7) -0.004(6) 0.007(8)
C1C 0.034(5) 0.028(5) 0.040(5) 0.002(4) -0.006(4) 0.000(4)
C1B 0.030(4) 0.032(5) 0.040(5) -0.004(4) -0.008(4) -0.002(4)
C18B 0.035(6) 0.047(7) 0.023(5) 0.000(5) 0.000(4) 0.005(5)
C17D 0.032(5) 0.042(6) 0.030(5) -0.001(4) 0.005(4) -0.005(4)
C4A 0.032(5) 0.026(5) 0.031(4) 0.001(4) -0.006(3) -0.004(3)
C13C 0.031(4) 0.039(5) 0.026(4) -0.002(4) 0.004(3) 0.010(4)
C20A 0.046(8) 0.075(11) 0.045(8) 0.015(8) -0.009(7) -0.007(8)
C16C 0.034(5) 0.042(6) 0.022(4) -0.001(4) -0.002(4) -0.007(4)
C19A 0.029(5) 0.050(7) 0.029(5) 0.001(5) 0.000(4) 0.006(5)
C27B 0.040(4) 0.046(4) 0.028(3) 0.000(3) 0.001(3) 0.007(3)
C15D 0.032(5) 0.042(6) 0.030(5) -0.001(4) 0.005(4) -0.005(4)
C12D 0.037(5) 0.024(4) 0.037(5) -0.010(4) -0.007(4) 0.003(4)
C6C 0.034(5) 0.028(5) 0.040(5) 0.002(4) -0.006(4) 0.000(4)
C23A 0.046(8) 0.075(11) 0.045(8) 0.015(8) -0.009(7) -0.007(8)
N4B 0.037(5) 0.030(5) 0.027(4) -0.001(4) -0.006(4) 0.003(4)
C27C 0.035(7) 0.067(10) 0.029(6) -0.005(6) 0.012(5) -0.014(6)
C15C 0.034(5) 0.042(6) 0.022(4) -0.001(4) -0.002(4) -0.007(4)
C21B 0.032(7) 0.082(11) 0.031(6) -0.007(7) -0.011(5) -0.012(7)
C9C 0.031(4) 0.039(5) 0.026(4) -0.002(4) 0.004(3) 0.010(4)
C19D 0.032(5) 0.042(6) 0.030(5) -0.001(4) 0.005(4) -0.005(4)
C27A 0.023(5) 0.049(8) 0.035(6) -0.004(5) -0.007(5) 0.017(5)
C3B 0.030(4) 0.032(5) 0.040(5) -0.004(4) -0.008(4) -0.002(4)
C22D 0.045(8) 0.081(11) 0.032(7) -0.012(7) -0.004(6) 0.007(8)
C12A 0.035(4) 0.021(4) 0.026(4) 0.001(3) -0.004(3) 0.007(3)
C18A 0.029(5) 0.050(7) 0.029(5) 0.001(5) 0.000(4) 0.006(5)
C5A 0.032(5) 0.026(5) 0.031(4) 0.001(4) -0.006(3) -0.004(3)
C4C 0.034(5) 0.028(5) 0.040(5) 0.002(4) -0.006(4) 0.000(4)
C8D 0.037(5) 0.024(4) 0.037(5) -0.010(4) -0.007(4) 0.003(4)
N4C 0.036(9) 0.014(9) 0.046(11) -0.005(8) -0.010(8) -0.001(7)
C10C 0.031(4) 0.039(5) 0.026(4) -0.002(4) 0.004(3) 0.010(4)
C21C 0.037(13) 0.10(2) 0.014(10) 0.014(12) -0.008(9) 0.003(13)
C2C 0.034(5) 0.028(5) 0.040(5) 0.002(4) -0.006(4) 0.000(4)
C9B 0.034(4) 0.044(5) 0.028(4) -0.012(4) 0.003(3) -0.002(4)
C15A 0.029(5) 0.050(7) 0.029(5) 0.001(5) 0.000(4) 0.006(5)
C1A 0.032(5) 0.026(5) 0.031(4) 0.001(4) -0.006(3) -0.004(3)
C7D 0.037(5) 0.024(4) 0.037(5) -0.010(4) -0.007(4) 0.003(4)
C6B 0.030(4) 0.032(5) 0.040(5) -0.004(4) -0.008(4) -0.002(4)
C18C 0.034(5) 0.042(6) 0.022(4) -0.001(4) -0.002(4) -0.007(4)
C16B 0.035(6) 0.047(7) 0.023(5) 0.000(5) 0.000(4) 0.005(5)
C3D 0.037(5) 0.033(5) 0.034(5) 0.003(4) -0.010(4) -0.001(4)
C26D 0.031(6) 0.040(7) 0.038(6) 0.008(5) -0.013(5) -0.012(5)
C2D 0.037(5) 0.033(5) 0.034(5) 0.003(4) -0.010(4) -0.001(4)
C5C 0.034(5) 0.028(5) 0.040(5) 0.002(4) -0.006(4) 0.000(4)
C26B 0.040(4) 0.046(4) 0.028(3) 0.000(3) 0.001(3) 0.007(3)
C17B 0.035(6) 0.047(7) 0.023(5) 0.000(5) 0.000(4) 0.005(5)
C23C 0.065(17) 0.027(13) 0.068(17) 0.001(12) -0.047(15) -0.006(12)
C9D 0.037(5) 0.024(4) 0.037(5) -0.010(4) -0.007(4) 0.003(4)
O1C 0.041(4) 0.028(4) 0.031(4) -0.005(3) 0.000(3) -0.002(3)
C17C 0.034(5) 0.042(6) 0.022(4) -0.001(4) -0.002(4) -0.007(4)
C10D 0.037(5) 0.024(4) 0.037(5) -0.010(4) -0.007(4) 0.003(4)
C25B 0.040(4) 0.046(4) 0.028(3) 0.000(3) 0.001(3) 0.007(3)
C20C 0.042(13) 0.042(15) 0.039(13) -0.013(10) -0.019(11) -0.007(11)
C26A 0.023(5) 0.049(8) 0.035(6) -0.004(5) -0.007(5) 0.017(5)
C16D 0.032(5) 0.042(6) 0.030(5) -0.001(4) 0.005(4) -0.005(4)
C3C 0.034(5) 0.028(5) 0.040(5) 0.002(4) -0.006(4) 0.000(4)
C21A 0.046(8) 0.075(11) 0.045(8) 0.015(8) -0.009(7) -0.007(8)
C24A 0.023(5) 0.049(8) 0.035(6) -0.004(5) -0.007(5) 0.017(5)
C23B 0.032(7) 0.082(11) 0.031(6) -0.007(7) -0.011(5) -0.012(7)
C17A 0.029(5) 0.050(7) 0.029(5) 0.001(5) 0.000(4) 0.006(5)
C25C 0.035(7) 0.067(10) 0.029(6) -0.005(6) 0.012(5) -0.014(6)
C1D 0.037(5) 0.033(5) 0.034(5) 0.003(4) -0.010(4) -0.001(4)
C7B 0.034(4) 0.044(5) 0.028(4) -0.012(4) 0.003(3) -0.002(4)
C14B 0.035(6) 0.047(7) 0.023(5) 0.000(5) 0.000(4) 0.005(5)
C13B 0.034(4) 0.044(5) 0.028(4) -0.012(4) 0.003(3) -0.002(4)
C2B 0.030(4) 0.032(5) 0.040(5) -0.004(4) -0.008(4) -0.002(4)
C16A 0.029(5) 0.050(7) 0.029(5) 0.001(5) 0.000(4) 0.006(5)
C14C 0.034(5) 0.042(6) 0.022(4) -0.001(4) -0.002(4) -0.007(4)
C26C 0.035(7) 0.067(10) 0.029(6) -0.005(6) 0.012(5) -0.014(6)
C11D 0.037(5) 0.024(4) 0.037(5) -0.010(4) -0.007(4) 0.003(4)
C22B 0.032(7) 0.082(11) 0.031(6) -0.007(7) -0.011(5) -0.012(7)
C23D 0.045(8) 0.081(11) 0.032(7) -0.012(7) -0.004(6) 0.007(8)
C20B 0.032(7) 0.082(11) 0.031(6) -0.007(7) -0.011(5) -0.012(7)
C27D 0.031(6) 0.040(7) 0.038(6) 0.008(5) -0.013(5) -0.012(5)
C18D 0.032(5) 0.042(6) 0.030(5) -0.001(4) 0.005(4) -0.005(4)
C24D 0.031(6) 0.040(7) 0.038(6) 0.008(5) -0.013(5) -0.012(5)
C21D 0.045(8) 0.081(11) 0.032(7) -0.012(7) -0.004(6) 0.007(8)
C22C 0.017(9) 0.050(15) 0.060(15) 0.026(12) -0.004(10) 0.013(10)
C22A 0.046(8) 0.075(11) 0.045(8) 0.015(8) -0.009(7) -0.007(8)

loop_
_atom_type_symbol
_atom_type_description
_atom_type_scat_dispersion_real
_atom_type_scat_dispersion_imag
_atom_type_scat_source
C C 0.0181 0.0091 'International Tables Vol C Tables 4.2.6.8 and 6.1.1.4'
H H 0.0000 0.0000 'International Tables Vol C Tables 4.2.6.8 and 6.1.1.4'
N N 0.0311 0.0180 'International Tables Vol C Tables 4.2.6.8 and 6.1.1.4'
O O 0.0492 0.0322 'International Tables Vol C Tables 4.2.6.8 and 6.1.1.4'
U U -4.3638 13.4090 'International Tables Vol C Tables 4.2.6.8 and 6.1.1.4'

loop_
_exptl_crystal_face_index_h
_exptl_crystal_face_index_k
_exptl_crystal_face_index_l
_exptl_crystal_face_perp_dist
-8 -1 4 0.1201
1 -13 -2 0.0096
0 14 2 0.0077
8 0 -4 0.1080
-1 -1 28 0.0075
1 1 -28 0.0056

loop_
_geom_angle_atom_site_label_1
_geom_angle_atom_site_label_2
_geom_angle_atom_site_label_3
_geom_angle
_geom_angle_site_symmetry_1
_geom_angle_site_symmetry_3
_geom_angle_publ_flag
O2D U1D O4D 89.3(7) . . ?
O2D U1D N3D 90.0(7) . . ?
O2D U1D O1D 177.2(7) . . ?
O2D U1D N2D 91.9(7) . . ?
O2D U1D O3D 92.7(7) . . ?
O2D U1D N1D 88.7(7) . . ?
O4D U1D N3D 64.7(6) . . ?
O4D U1D N2D 128.6(6) . . ?
O4D U1D O3D 103.6(6) . . ?
O4D U1D N1D 169.1(6) . . ?
N3D U1D N1D 126.0(6) . . ?
O1D U1D O4D 93.5(7) . . ?
O1D U1D N3D 91.0(7) . . ?
O1D U1D N2D 86.2(7) . . ?
O1D U1D O3D 86.9(7) . . ?
O1D U1D N1D 88.6(7) . . ?
N2D U1D N3D 63.9(6) . . ?
N2D U1D N1D 62.1(6) . . ?
O3D U1D N3D 167.9(6) . . ?
O3D U1D N2D 127.7(5) . . ?
O3D U1D N1D 65.9(6) . . ?
O1A U1A N1A 87.5(7) . . ?
O1A U1A O4A 93.0(7) . . ?
O1A U1A O3A 90.2(6) . . ?
O1A U1A O2A 176.1(7) . . ?
O1A U1A N2A 85.9(7) . . ?
O1A U1A N3A 89.2(6) . . ?
O4A U1A N1A 168.5(6) . . ?
O4A U1A O3A 102.8(6) . . ?
O4A U1A N2A 128.8(6) . . ?
O4A U1A N3A 65.3(6) . . ?
O3A U1A N1A 65.7(6) . . ?
O3A U1A N2A 128.4(6) . . ?
O3A U1A N3A 168.1(6) . . ?
O2A U1A N1A 90.8(6) . . ?
O2A U1A O4A 89.4(6) . . ?
O2A U1A O3A 92.3(6) . . ?
O2A U1A N2A 90.2(6) . . ?
O2A U1A N3A 89.0(6) . . ?
N2A U1A N1A 62.7(6) . . ?
N2A U1A N3A 63.5(6) . . ?
N3A U1A N1A 126.2(6) . . ?
O3C U1C N1C 65.3(5) . . ?
O3C U1C N3C 168.5(6) . . ?
O3C U1C N2C 127.2(5) . . ?
O2C U1C O3C 88.3(6) . . ?
O2C U1C O4C 95.0(6) . . ?
O2C U1C N1C 88.7(6) . . ?
O2C U1C N3C 88.8(6) . . ?
O2C U1C N2C 84.7(6) . . ?
O4C U1C O3C 104.0(6) . . ?
O4C U1C N1C 168.7(6) . . ?
O4C U1C N3C 65.2(6) . . ?
O4C U1C N2C 128.7(6) . . ?
N1C U1C N3C 125.7(6) . . ?
N1C U1C N2C 62.3(5) . . ?
N2C U1C N3C 63.5(6) . . ?
O1C U1C O3C 91.9(6) . . ?
O1C U1C O2C 174.4(6) . . ?
O1C U1C O4C 90.4(6) . . ?
O1C U1C N1C 86.2(6) . . ?
O1C U1C N3C 92.1(6) . . ?
O1C U1C N2C 90.7(6) . . ?
O1B U1B O3B 92.0(6) . . ?
O1B U1B O4B 92.2(6) . . ?
O1B U1B N3B 89.0(6) . . ?
O1B U1B N2B 88.0(6) . . ?
O1B U1B N1B 88.6(6) . . ?
O3B U1B N3B 168.7(5) . . ?
O3B U1B N2B 128.1(5) . . ?
O3B U1B N1B 65.4(5) . . ?
O4B U1B O3B 103.2(5) . . ?
O4B U1B N3B 65.5(6) . . ?
O4B U1B N2B 128.6(6) . . ?
O4B U1B N1B 168.7(6) . . ?
O2B U1B O1B 173.9(7) . . ?
O2B U1B O3B 91.2(6) . . ?
O2B U1B O4B 92.2(6) . . ?
O2B U1B N3B 88.9(7) . . ?
O2B U1B N2B 85.9(7) . . ?
O2B U1B N1B 87.9(7) . . ?
N2B U1B N3B 63.1(6) . . ?
N2B U1B N1B 62.7(6) . . ?
N1B U1B N3B 125.8(6) . . ?
C1C O3C U1C 125.3(13) . . ?
C7A N1A U1A 121.9(14) . . ?
C7A N1A C6A 123.2(18) . . ?
C6A N1A U1A 114.9(13) . . ?
O6D N4D O5D 122.6(17) . . ?
O6D N4D C4D 119.1(17) . . ?
O5D N4D C4D 118.3(17) . . ?
C19D O4D U1D 125.9(15) . . ?
O5A N4A C4A 117.2(16) . . ?
O6A N4A O5A 122.4(17) . . ?
O6A N4A C4A 120.4(18) . . ?
C19A O4A U1A 127.3(16) . . ?
C1B O3B U1B 126.1(13) . . ?
C19B O4B U1B 127.5(14) . . ?
C14D N3D U1D 116.9(15) . . ?
C13D N3D U1D 120.1(15) . . ?
C13D N3D C14D 123(2) . . ?
N1A C7A H7A 120.6 . . ?
N1A C7A C8A 118.9(18) . . ?
C8A C7A H7A 120.6 . . ?
C15D C14D N3D 124(2) . . ?
C19D C14D N3D 113(2) . . ?
C19D C14D C15D 122(2) . . ?
C19C O4C U1C 126.5(15) . . ?
C1A O3A U1A 124.5(13) . . ?
C14B N3B U1B 113.3(15) . . ?
C13B N3B U1B 119.6(15) . . ?
C13B N3B C14B 127(2) . . ?
C7C N1C U1C 122.4(13) . . ?
C7C N1C C6C 121.3(18) . . ?
C6C N1C U1C 116.0(14) . . ?
C13C N3C U1C 120.5(14) . . ?
C13C N3C C14C 125.3(19) . . ?
C14C N3C U1C 114.1(15) . . ?
N2C C8C C7C 115(2) . . ?
N2C C8C C9C 122.6(19) . . ?
C9C C8C C7C 122.4(19) . . ?
C12B N2B U1B 120.7(14) . . ?
C8B N2B U1B 122.0(14) . . ?
C8B N2B C12B 117.0(19) . . ?
N1C C7C C8C 118.0(19) . . ?
N1C C7C H7C 121.0 . . ?
C8C C7C H7C 121.0 . . ?
C6D C5D H5D 119.7 . . ?
C4D C5D H5D 119.7 . . ?
C4D C5D C6D 121(2) . . ?
C8C N2C U1C 121.9(14) . . ?
C8C N2C C12C 118.3(19) . . ?
C12C N2C U1C 119.7(14) . . ?
C4B C5B H5B 120.4 . . ?
C6B C5B H5B 120.4 . . ?
C6B C5B C4B 119(2) . . ?
C12D N2D U1D 121.0(14) . . ?
C12D N2D C8D 117.7(19) . . ?
C8D N2D U1D 121.3(14) . . ?
C19A C14A N3A 112.5(19) . . ?
C15A C14A N3A 126(2) . . ?
C15A C14A C19A 121(2) . . ?
H25D C25A H25E 109.5 . . ?
H25D C25A H25F 109.5 . . ?
H25E C25A H25F 109.5 . . ?
C24A C25A H25D 109.5 . . ?
C24A C25A H25E 109.5 . . ?
C24A C25A H25F 109.5 . . ?
C1D O3D U1D 124.9(14) . . ?
C6D N1D U1D 113.9(13) . . ?
C7D N1D U1D 123.1(15) . . ?
C7D N1D C6D 122.9(18) . . ?
C2A C3A H3A 118.7 . . ?
C2A C3A C4A 122.5(19) . . ?
C4A C3A H3A 118.7 . . ?
C8A N2A U1A 123.4(13) . . ?
C12A N2A U1A 122.3(14) . . ?
C12A N2A C8A 114.1(17) . . ?
C5B C4B N4B 117.7(19) . . ?
C3B C4B C5B 120.6(19) . . ?
C3B C4B N4B 121.4(19) . . ?
N1A C6A C1A 114.6(18) . . ?
C5A C6A N1A 125.2(19) . . ?
C5A C6A C1A 120.2(19) . . ?
C27B C24B C18B 112(2) . . ?
C27B C24B C26B 107(2) . . ?
C27B C24B C25B 110(2) . . ?
C26B C24B C18B 109.3(19) . . ?
C25B C24B C18B 107(2) . . ?
C25B C24B C26B 112(2) . . ?
C27C C24C C18C 113(2) . . ?
C27C C24C C25C 107(2) . . ?
C27C C24C C26C 110(2) . . ?
C18C C24C C25C 110(2) . . ?
C18C C24C C26C 109(2) . . ?
C26C C24C C25C 108(2) . . ?
N2B C12B C11B 121(2) . . ?
N2B C12B C13B 115(2) . . ?
C11B C12B C13B 124(2) . . ?
C14A N3A U1A 116.0(14) . . ?
C13A N3A U1A 121.6(14) . . ?
C13A N3A C14A 122(2) . . ?
C5D C6D N1D 125(2) . . ?
C5D C6D C1D 121(2) . . ?
N1D C6D C1D 114.3(18) . . ?
O4B C19B C18B 123(2) . . ?
O4B C19B C14B 118.6(19) . . ?
C14B C19B C18B 118.0(19) . . ?
C5D C4D N4D 120(2) . . ?
C5D C4D C3D 120(2) . . ?
C3D C4D N4D 120.0(19) . . ?
C10A C9A H9A 121.7 . . ?
C10A C9A C8A 116.6(18) . . ?
C8A C9A H9A 121.7 . . ?
C3A C2A H2A 121.3 . . ?
C3A C2A C1A 117.4(19) . . ?
C1A C2A H2A 121.3 . . ?
C10A C11A H11A 121.7 . . ?
C10A C11A C12A 116.5(18) . . ?
C12A C11A H11A 121.7 . . ?
N2C C12C C13C 117(2) . . ?
C11C C12C N2C 120.0(19) . . ?
C11C C12C C13C 123.4(19) . . ?
C12C C11C H11C 119.6 . . ?
C12C C11C C10C 120.9(19) . . ?
C10C C11C H11C 119.6 . . ?
N2B C8B C7B 114(2) . . ?
C9B C8B N2B 124(2) . . ?
C9B C8B C7B 123(2) . . ?
H25A C25D H25B 109.5 . . ?
H25A C25D H25C 109.5 . . ?
H25B C25D H25C 109.5 . . ?
C24D C25D H25A 109.5 . . ?
C24D C25D H25B 109.5 . . ?
C24D C25D H25C 109.5 . . ?
N3A C13A H13A 121.5 . . ?
N3A C13A C12A 117.1(18) . . ?
C12A C13A H13A 121.5 . . ?
C6B N1B U1B 115.0(13) . . ?
C7B N1B U1B 121.1(14) . . ?
C7B N1B C6B 124.0(19) . . ?
C16B C15B H15B 119.5 . . ?
C16B C15B C14B 121(2) . . ?
C14B C15B H15B 119.5 . . ?
C11B C10B H10B 118.6 . . ?
C11B C10B C9B 123(2) . . ?
C9B C10B H10B 118.6 . . ?
C12B C11B H11B 121.3 . . ?
C10B C11B C12B 117(2) . . ?
C10B C11B H11B 121.3 . . ?
O4C C19C C18C 120(2) . . ?
O4C C19C C14C 118.8(19) . . ?
C14C C19C C18C 121(2) . . ?
C9A C10A C11A 121.2(19) . . ?
C9A C10A H10A 119.4 . . ?
C11A C10A H10A 119.4 . . ?
N3D C13D H13D 120.2 . . ?
N3D C13D C12D 120(2) . . ?
C12D C13D H13D 120.2 . . ?
N2A C8A C7A 112.9(17) . . ?
C9A C8A C7A 121.1(18) . . ?
C9A C8A N2A 125.9(18) . . ?
C22D C20D C16D 108(2) . . ?
C22D C20D C23D 107(2) . . ?
C23D C20D C16D 109(2) . . ?
C21D C20D C22D 105(3) . . ?
C21D C20D C16D 115(2) . . ?
C21D C20D C23D 113(3) . . ?
O3C C1C C6C 120.6(19) . . ?
O3C C1C C2C 123.9(19) . . ?
C6C C1C C2C 115.5(19) . . ?
O3B C1B C6B 118.7(18) . . ?
O3B C1B C2B 124(2) . . ?
C2B C1B C6B 117.1(19) . . ?
C19B C18B C24B 121(2) . . ?
C17B C18B C24B 124(2) . . ?
C17B C18B C19B 115(2) . . ?
C16D C17D H17D 117.2 . . ?
C18D C17D H17D 117.2 . . ?
C18D C17D C16D 126(2) . . ?
N4A C4A C3A 119.5(18) . . ?
C5A C4A N4A 122.0(18) . . ?
C5A C4A C3A 118.1(18) . . ?
N3C C13C C12C 120(2) . . ?
N3C C13C H13C 120.1 . . ?
C12C C13C H13C 120.1 . . ?
C23A C20A C21A 113(3) . . ?
C23A C20A C16A 108(3) . . ?
C23A C20A C22A 106(3) . . ?
C21A C20A C16A 108(2) . . ?
C21A C20A C22A 111(3) . . ?
C16A C20A C22A 110(2) . . ?
C15C C16C C17C 117(2) . . ?
C15C C16C C20C 123(2) . . ?
C17C C16C C20C 120(2) . . ?
O4A C19A C14A 118(2) . . ?
O4A C19A C18A 125(2) . . ?
C18A C19A C14A 118(2) . . ?
C24B C27B H27J 109.5 . . ?
C24B C27B H27K 109.5 . . ?
C24B C27B H27L 109.5 . . ?
H27J C27B H27K 109.5 . . ?
H27J C27B H27L 109.5 . . ?
H27K C27B H27L 109.5 . . ?
C14D C15D H15D 120.7 . . ?
C14D C15D C16D 119(2) . . ?
C16D C15D H15D 120.7 . . ?
N2D C12D C13D 115.2(19) . . ?
N2D C12D C11D 123(2) . . ?
C11D C12D C13D 121.4(19) . . ?
C1C C6C N1C 112.1(19) . . ?
C5C C6C N1C 122(2) . . ?
C5C C6C C1C 125(2) . . ?
C20A C23A H23D 109.5 . . ?
C20A C23A H23E 109.5 . . ?
C20A C23A H23F 109.5 . . ?
H23D C23A H23E 109.5 . . ?
H23D C23A H23F 109.5 . . ?
H23E C23A H23F 109.5 . . ?
O5B N4B O6B 123.4(17) . . ?
O5B N4B C4B 119.6(17) . . ?
O6B N4B C4B 116.9(17) . . ?
C24C C27C H27G 109.5 . . ?
C24C C27C H27H 109.5 . . ?
C24C C27C H27I 109.5 . . ?
H27G C27C H27H 109.5 . . ?
H27G C27C H27I 109.5 . . ?
H27H C27C H27I 109.5 . . ?
C16C C15C H15C 118.6 . . ?
C16C C15C C14C 123(2) . . ?
C14C C15C H15C 118.6 . . ?
H21J C21B H21K 109.5 . . ?
H21J C21B H21L 109.5 . . ?
H21K C21B H21L 109.5 . . ?
C20B C21B H21J 109.5 . . ?
C20B C21B H21K 109.5 . . ?
C20B C21B H21L 109.5 . . ?
C8C C9C H9C 119.8 . . ?
C10C C9C C8C 120(2) . . ?
C10C C9C H9C 119.8 . . ?
O4D C19D C18D 122(2) . . ?
C14D C19D O4D 118(2) . . ?
C14D C19D C18D 120(2) . . ?
H27D C27A H27E 109.5 . . ?
H27D C27A H27F 109.5 . . ?
H27E C27A H27F 109.5 . . ?
C24A C27A H27D 109.5 . . ?
C24A C27A H27E 109.5 . . ?
C24A C27A H27F 109.5 . . ?
C4B C3B H3B 120.0 . . ?
C2B C3B C4B 120(2) . . ?
C2B C3B H3B 120.0 . . ?
C20D C22D H22A 109.5 . . ?
C20D C22D H22B 109.5 . . ?
C20D C22D H22C 109.5 . . ?
H22A C22D H22B 109.5 . . ?
H22A C22D H22C 109.5 . . ?
H22B C22D H22C 109.5 . . ?
N2A C12A C11A 125.5(19) . . ?
N2A C12A C13A 115.3(18) . . ?
C11A C12A C13A 119.1(17) . . ?
C19A C18A C24A 120(2) . . ?
C19A C18A C17A 121(2) . . ?
C17A C18A C24A 119(2) . . ?
C6A C5A H5A 118.9 . . ?
C4A C5A C6A 122.1(19) . . ?
C4A C5A H5A 118.9 . . ?
N4C C4C C5C 118.0(19) . . ?
C3C C4C N4C 123.1(19) . . ?
C3C C4C C5C 118.8(19) . . ?
N2D C8D C7D 116.3(19) . . ?
N2D C8D C9D 123.7(19) . . ?
C9D C8D C7D 119.8(18) . . ?
O6C N4C O5C 124.0(17) . . ?
O6C N4C C4C 119.1(17) . . ?
O5C N4C C4C 116.8(17) . . ?
C11C C10C H10C 121.2 . . ?
C9C C10C C11C 118(2) . . ?
C9C C10C H10C 121.2 . . ?
H21G C21C H21H 109.5 . . ?
H21G C21C H21I 109.5 . . ?
H21H C21C H21I 109.5 . . ?
C20C C21C H21G 109.5 . . ?
C20C C21C H21H 109.5 . . ?
C20C C21C H21I 109.5 . . ?
C1C C2C H2C 118.8 . . ?
C3C C2C C1C 122(2) . . ?
C3C C2C H2C 118.8 . . ?
C8B C9B C10B 118(2) . . ?
C8B C9B H9B 121.2 . . ?
C10B C9B H9B 121.2 . . ?
C14A C15A H15A 119.3 . . ?
C14A C15A C16A 121(2) . . ?
C16A C15A H15A 119.3 . . ?
O3A C1A C6A 119.8(18) . . ?
O3A C1A C2A 120.7(18) . . ?
C6A C1A C2A 119.5(18) . . ?
N1D C7D C8D 116.8(19) . . ?
N1D C7D H7D 121.6 . . ?
C8D C7D H7D 121.6 . . ?
C5B C6B N1B 124(2) . . ?
C5B C6B C1B 121(2) . . ?
N1B C6B C1B 114.1(18) . . ?
C19C C18C C24C 123(2) . . ?
C17C C18C C24C 123(2) . . ?
C17C C18C C19C 113(2) . . ?
C15B C16B C17B 117(2) . . ?
C15B C16B C20B 122(2) . . ?
C17B C16B C20B 121(2) . . ?
C4D C3D H3D 118.4 . . ?
C2D C3D C4D 123(2) . . ?
C2D C3D H3D 118.4 . . ?
H26A C26D H26B 109.5 . . ?
H26A C26D H26C 109.5 . . ?
H26B C26D H26C 109.5 . . ?
C24D C26D H26A 109.5 . . ?
C24D C26D H26B 109.5 . . ?
C24D C26D H26C 109.5 . . ?
C3D C2D H2D 121.6 . . ?
C3D C2D C1D 117(2) . . ?
C1D C2D H2D 121.6 . . ?
C6C C5C C4C 117(2) . . ?
C6C C5C H5C 121.6 . . ?
C4C C5C H5C 121.6 . . ?
C24B C26B H26J 109.5 . . ?
C24B C26B H26K 109.5 . . ?
C24B C26B H26L 109.5 . . ?
H26J C26B H26K 109.5 . . ?
H26J C26B H26L 109.5 . . ?
H26K C26B H26L 109.5 . . ?
C18B C17B C16B 127(2) . . ?
C18B C17B H17B 116.3 . . ?
C16B C17B H17B 116.3 . . ?
H23G C23C H23H 109.5 . . ?
H23G C23C H23I 109.5 . . ?
H23H C23C H23I 109.5 . . ?
C20C C23C H23G 109.5 . . ?
C20C C23C H23H 109.5 . . ?
C20C C23C H23I 109.5 . . ?
C8D C9D H9D 120.7 . . ?
C10D C9D C8D 118.6(19) . . ?
C10D C9D H9D 120.7 . . ?
C16C C17C H17C 117.0 . . ?
C18C C17C C16C 126(2) . . ?
C18C C17C H17C 117.0 . . ?
C9D C10D H10D 120.8 . . ?
C9D C10D C11D 118(2) . . ?
C11D C10D H10D 120.8 . . ?
C24B C25B H25J 109.5 . . ?
C24B C25B H25K 109.5 . . ?
C24B C25B H25L 109.5 . . ?
H25J C25B H25K 109.5 . . ?
H25J C25B H25L 109.5 . . ?
H25K C25B H25L 109.5 . . ?
C16C C20C C21C 108(2) . . ?
C16C C20C C23C 113.6(19) . . ?
C16C C20C C22C 111(2) . . ?
C21C C20C C22C 106(2) . . ?
C23C C20C C21C 108(2) . . ?
C23C C20C C22C 110(2) . . ?
H26D C26A H26E 109.5 . . ?
H26D C26A H26F 109.5 . . ?
H26E C26A H26F 109.5 . . ?
C24A C26A H26D 109.5 . . ?
C24A C26A H26E 109.5 . . ?
C24A C26A H26F 109.5 . . ?
C17D C16D C20D 122(2) . . ?
C17D C16D C15D 117(2) . . ?
C15D C16D C20D 121(2) . . ?
C4C C3C H3C 119.6 . . ?
C2C C3C C4C 121(2) . . ?
C2C C3C H3C 119.6 . . ?
C20A C21A H21D 109.5 . . ?
C20A C21A H21E 109.5 . . ?
C20A C21A H21F 109.5 . . ?
H21D C21A H21E 109.5 . . ?
H21D C21A H21F 109.5 . . ?
H21E C21A H21F 109.5 . . ?
C25A C24A C26A 106(2) . . ?
C27A C24A C25A 110.9(19) . . ?
C27A C24A C18A 111(2) . . ?
C27A C24A C26A 107.7(18) . . ?
C18A C24A C25A 107.7(19) . . ?
C18A C24A C26A 113.4(19) . . ?
H23J C23B H23K 109.5 . . ?
H23J C23B H23L 109.5 . . ?
H23K C23B H23L 109.5 . . ?
C20B C23B H23J 109.5 . . ?
C20B C23B H23K 109.5 . . ?
C20B C23B H23L 109.5 . . ?
C18A C17A H17A 119.1 . . ?
C18A C17A C16A 122(2) . . ?
C16A C17A H17A 119.1 . . ?
C24C C25C H25G 109.5 . . ?
C24C C25C H25H 109.5 . . ?
C24C C25C H25I 109.5 . . ?
H25G C25C H25H 109.5 . . ?
H25G C25C H25I 109.5 . . ?
H25H C25C H25I 109.5 . . ?
O3D C1D C6D 119.7(19) . . ?
O3D C1D C2D 122(2) . . ?
C6D C1D C2D 117.9(18) . . ?
C8B C7B H7B 119.8 . . ?
N1B C7B C8B 120(2) . . ?
N1B C7B H7B 119.8 . . ?
N3B C14B C19B 113.4(19) . . ?
C15B C14B N3B 124(2) . . ?
C15B C14B C19B 122(2) . . ?
N3B C13B C12B 121(2) . . ?
N3B C13B H13B 119.4 . . ?
C12B C13B H13B 119.4 . . ?
C1B C2B H2B 119.1 . . ?
C3B C2B C1B 122(2) . . ?
C3B C2B H2B 119.1 . . ?
C15A C16A C20A 123(3) . . ?
C17A C16A C20A 120(2) . . ?
C17A C16A C15A 117(2) . . ?
N3C C14C C19C 114.0(19) . . ?
N3C C14C C15C 127(2) . . ?
C19C C14C C15C 119(2) . . ?
C24C C26C H26G 109.5 . . ?
C24C C26C H26H 109.5 . . ?
C24C C26C H26I 109.5 . . ?
H26G C26C H26H 109.5 . . ?
H26G C26C H26I 109.5 . . ?
H26H C26C H26I 109.5 . . ?
C12D C11D C10D 118.1(19) . . ?
C12D C11D H11D 120.9 . . ?
C10D C11D H11D 120.9 . . ?
H22J C22B H22K 109.5 . . ?
H22J C22B H22L 109.5 . . ?
H22K C22B H22L 109.5 . . ?
C20B C22B H22J 109.5 . . ?
C20B C22B H22K 109.5 . . ?
C20B C22B H22L 109.5 . . ?
C20D C23D H23A 109.5 . . ?
C20D C23D H23B 109.5 . . ?
C20D C23D H23C 109.5 . . ?
H23A C23D H23B 109.5 . . ?
H23A C23D H23C 109.5 . . ?
H23B C23D H23C 109.5 . . ?
C21B C20B C16B 113(2) . . ?
C21B C20B C23B 109(2) . . ?
C21B C20B C22B 111(2) . . ?
C16B C20B C22B 110(2) . . ?
C23B C20B C16B 107(2) . . ?
C23B C20B C22B 106(2) . . ?
H27A C27D H27B 109.5 . . ?
H27A C27D H27C 109.5 . . ?
H27B C27D H27C 109.5 . . ?
C24D C27D H27A 109.5 . . ?
C24D C27D H27B 109.5 . . ?
C24D C27D H27C 109.5 . . ?
C17D C18D C19D 116(2) . . ?
C17D C18D C24D 123(2) . . ?
C19D C18D C24D 121(2) . . ?
C26D C24D C25D 108.5(19) . . ?
C26D C24D C27D 107.0(19) . . ?
C26D C24D C18D 111(2) . . ?
C27D C24D C25D 107(2) . . ?
C18D C24D C25D 109.6(18) . . ?
C18D C24D C27D 113.8(19) . . ?
C20D C21D H21A 109.5 . . ?
C20D C21D H21B 109.5 . . ?
C20D C21D H21C 109.5 . . ?
H21A C21D H21B 109.5 . . ?
H21A C21D H21C 109.5 . . ?
H21B C21D H21C 109.5 . . ?
C20C C22C H22G 109.5 . . ?
C20C C22C H22H 109.5 . . ?
C20C C22C H22I 109.5 . . ?
H22G C22C H22H 109.5 . . ?
H22G C22C H22I 109.5 . . ?
H22H C22C H22I 109.5 . . ?
C20A C22A H22D 109.5 . . ?
C20A C22A H22E 109.5 . . ?
C20A C22A H22F 109.5 . . ?
H22D C22A H22E 109.5 . . ?
H22D C22A H22F 109.5 . . ?
H22E C22A H22F 109.5 . . ?

loop_
_geom_bond_atom_site_label_1
_geom_bond_atom_site_label_2
_geom_bond_distance
_geom_bond_site_symmetry_2
_geom_bond_publ_flag
U1D O2D 1.686(18) . ?
U1D O4D 2.238(16) . ?
U1D N3D 2.55(2) . ?
U1D O1D 1.798(18) . ?
U1D N2D 2.537(19) . ?
U1D O3D 2.325(15) . ?
U1D N1D 2.559(17) . ?
U1A N1A 2.558(17) . ?
U1A O1A 1.725(15) . ?
U1A O4A 2.259(17) . ?
U1A O3A 2.289(15) . ?
U1A O2A 1.833(15) . ?
U1A N2A 2.481(18) . ?
U1A N3A 2.532(19) . ?
U1C O3C 2.288(14) . ?
U1C O2C 1.825(15) . ?
U1C O4C 2.231(16) . ?
U1C N1C 2.533(18) . ?
U1C N3C 2.582(18) . ?
U1C N2C 2.562(19) . ?
U1C O1C 1.786(15) . ?
U1B O1B 1.842(16) . ?
U1B O3B 2.301(14) . ?
U1B O4B 2.254(15) . ?
U1B O2B 1.694(17) . ?
U1B N3B 2.59(2) . ?
U1B N2B 2.532(18) . ?
U1B N1B 2.568(18) . ?
O6D N4D 1.21(2) . ?
O3C C1C 1.31(3) . ?
O5D N4D 1.23(2) . ?
O5A N4A 1.25(2) . ?
O6A N4A 1.22(2) . ?
N1A C7A 1.27(3) . ?
N1A C6A 1.40(3) . ?
N4D C4D 1.45(3) . ?
O4D C19D 1.38(3) . ?
O5B N4B 1.22(2) . ?
N4A C4A 1.42(2) . ?
O4A C19A 1.31(3) . ?
O3B C1B 1.29(2) . ?
O6C N4C 1.22(2) . ?
O4B C19B 1.27(3) . ?
N3D C14D 1.39(3) . ?
N3D C13D 1.27(3) . ?
C7A H7A 0.9500 . ?
C7A C8A 1.47(3) . ?
O6B N4B 1.27(2) . ?
C14D C15D 1.39(3) . ?
C14D C19D 1.37(3) . ?
O4C C19C 1.32(3) . ?
O3A C1A 1.33(2) . ?
N3B C14B 1.41(3) . ?
N3B C13B 1.28(3) . ?
N1C C7C 1.30(3) . ?
N1C C6C 1.43(3) . ?
O5C N4C 1.24(2) . ?
N3C C13C 1.31(3) . ?
N3C C14C 1.39(3) . ?
C8C C7C 1.46(3) . ?
C8C N2C 1.34(3) . ?
C8C C9C 1.38(3) . ?
N2B C12B 1.39(3) . ?
N2B C8B 1.37(3) . ?
C7C H7C 0.9500 . ?
C5D H5D 0.9500 . ?
C5D C6D 1.38(3) . ?
C5D C4D 1.36(3) . ?
N2C C12C 1.39(3) . ?
C5B H5B 0.9500 . ?
C5B C4B 1.41(3) . ?
C5B C6B 1.38(3) . ?
N2D C12D 1.33(3) . ?
N2D C8D 1.33(3) . ?
C14A N3A 1.43(3) . ?
C14A C19A 1.43(4) . ?
C14A C15A 1.36(3) . ?
C25A H25D 0.9800 . ?
C25A H25E 0.9800 . ?
C25A H25F 0.9800 . ?
C25A C24A 1.55(4) . ?
O3D C1D 1.28(3) . ?
N1D C6D 1.42(3) . ?
N1D C7D 1.25(3) . ?
C3A H3A 0.9500 . ?
C3A C2A 1.37(3) . ?
C3A C4A 1.44(3) . ?
N2A C8A 1.38(3) . ?
N2A C12A 1.34(3) . ?
C4B N4B 1.42(3) . ?
C4B C3B 1.39(3) . ?
C6A C5A 1.39(3) . ?
C6A C1A 1.40(3) . ?
C24B C18B 1.54(4) . ?
C24B C27B 1.49(3) . ?
C24B C26B 1.52(4) . ?
C24B C25B 1.52(3) . ?
C24C C27C 1.48(4) . ?
C24C C18C 1.52(4) . ?
C24C C25C 1.57(4) . ?
C24C C26C 1.53(4) . ?
C12B C11B 1.41(3) . ?
C12B C13B 1.43(3) . ?
N3A C13A 1.28(3) . ?
C6D C1D 1.44(3) . ?
C19B C18B 1.46(3) . ?
C19B C14B 1.45(3) . ?
C4D C3D 1.39(3) . ?
C9A H9A 0.9500 . ?
C9A C10A 1.38(3) . ?
C9A C8A 1.38(3) . ?
C2A H2A 0.9500 . ?
C2A C1A 1.47(3) . ?
C11A H11A 0.9500 . ?
C11A C10A 1.40(3) . ?
C11A C12A 1.40(3) . ?
C12C C11C 1.38(3) . ?
C12C C13C 1.43(3) . ?
C11C H11C 0.9500 . ?
C11C C10C 1.40(3) . ?
C8B C9B 1.35(3) . ?
C8B C7B 1.46(3) . ?
C25D H25A 0.9800 . ?
C25D H25B 0.9800 . ?
C25D H25C 0.9800 . ?
C25D C24D 1.59(4) . ?
C13A H13A 0.9500 . ?
C13A C12A 1.48(3) . ?
N1B C6B 1.40(3) . ?
N1B C7B 1.26(3) . ?
C15B H15B 0.9500 . ?
C15B C16B 1.35(3) . ?
C15B C14B 1.40(3) . ?
C10B H10B 0.9500 . ?
C10B C11B 1.35(3) . ?
C10B C9B 1.38(3) . ?
C11B H11B 0.9500 . ?
C19C C18C 1.49(3) . ?
C19C C14C 1.40(3) . ?
C10A H10A 0.9500 . ?
C13D H13D 0.9500 . ?
C13D C12D 1.50(3) . ?
C20D C22D 1.52(4) . ?
C20D C16D 1.54(4) . ?
C20D C23D 1.52(4) . ?
C20D C21D 1.45(4) . ?
C1C C6C 1.40(3) . ?
C1C C2C 1.40(3) . ?
C1B C6B 1.44(3) . ?
C1B C2B 1.40(3) . ?
C18B C17B 1.38(3) . ?
C17D H17D 0.9500 . ?
C17D C16D 1.41(3) . ?
C17D C18D 1.34(3) . ?
C4A C5A 1.37(3) . ?
C13C H13C 0.9500 . ?
C20A C23A 1.45(4) . ?
C20A C21A 1.51(4) . ?
C20A C16A 1.55(4) . ?
C20A C22A 1.55(4) . ?
C16C C15C 1.34(3) . ?
C16C C17C 1.42(3) . ?
C16C C20C 1.52(4) . ?
C19A C18A 1.37(3) . ?
C27B H27J 0.9800 . ?
C27B H27K 0.9800 . ?
C27B H27L 0.9800 . ?
C15D H15D 0.9500 . ?
C15D C16D 1.41(3) . ?
C12D C11D 1.38(3) . ?
C6C C5C 1.38(3) . ?
C23A H23D 0.9800 . ?
C23A H23E 0.9800 . ?
C23A H23F 0.9800 . ?
C27C H27G 0.9800 . ?
C27C H27H 0.9800 . ?
C27C H27I 0.9800 . ?
C15C H15C 0.9500 . ?
C15C C14C 1.44(3) . ?
C21B H21J 0.9800 . ?
C21B H21K 0.9800 . ?
C21B H21L 0.9800 . ?
C21B C20B 1.50(4) . ?
C9C H9C 0.9500 . ?
C9C C10C 1.37(3) . ?
C19D C18D 1.43(3) . ?
C27A H27D 0.9800 . ?
C27A H27E 0.9800 . ?
C27A H27F 0.9800 . ?
C27A C24A 1.52(3) . ?
C3B H3B 0.9500 . ?
C3B C2B 1.38(3) . ?
C22D H22A 0.9800 . ?
C22D H22B 0.9800 . ?
C22D H22C 0.9800 . ?
C18A C24A 1.54(4) . ?
C18A C17A 1.38(3) . ?
C5A H5A 0.9500 . ?
C4C N4C 1.42(3) . ?
C4C C5C 1.44(3) . ?
C4C C3C 1.41(3) . ?
C8D C7D 1.47(3) . ?
C8D C9D 1.40(3) . ?
C10C H10C 0.9500 . ?
C21C H21G 0.9800 . ?
C21C H21H 0.9800 . ?
C21C H21I 0.9800 . ?
C21C C20C 1.56(3) . ?
C2C H2C 0.9500 . ?
C2C C3C 1.37(3) . ?
C9B H9B 0.9500 . ?
C15A H15A 0.9500 . ?
C15A C16A 1.41(3) . ?
C7D H7D 0.9500 . ?
C18C C17C 1.42(3) . ?
C16B C17B 1.44(4) . ?
C16B C20B 1.56(4) . ?
C3D H3D 0.9500 . ?
C3D C2D 1.38(3) . ?
C26D H26A 0.9800 . ?
C26D H26B 0.9800 . ?
C26D H26C 0.9800 . ?
C26D C24D 1.52(3) . ?
C2D H2D 0.9500 . ?
C2D C1D 1.46(3) . ?
C5C H5C 0.9500 . ?
C26B H26J 0.9800 . ?
C26B H26K 0.9800 . ?
C26B H26L 0.9800 . ?
C17B H17B 0.9500 . ?
C23C H23G 0.9800 . ?
C23C H23H 0.9800 . ?
C23C H23I 0.9800 . ?
C23C C20C 1.54(4) . ?
C9D H9D 0.9500 . ?
C9D C10D 1.36(3) . ?
C17C H17C 0.9500 . ?
C10D H10D 0.9500 . ?
C10D C11D 1.43(3) . ?
C25B H25J 0.9800 . ?
C25B H25K 0.9800 . ?
C25B H25L 0.9800 . ?
C20C C22C 1.57(4) . ?
C26A H26D 0.9800 . ?
C26A H26E 0.9800 . ?
C26A H26F 0.9800 . ?
C26A C24A 1.56(3) . ?
C3C H3C 0.9500 . ?
C21A H21D 0.9800 . ?
C21A H21E 0.9800 . ?
C21A H21F 0.9800 . ?
C23B H23J 0.9800 . ?
C23B H23K 0.9800 . ?
C23B H23L 0.9800 . ?
C23B C20B 1.54(4) . ?
C17A H17A 0.9500 . ?
C17A C16A 1.40(4) . ?
C25C H25G 0.9800 . ?
C25C H25H 0.9800 . ?
C25C H25I 0.9800 . ?
C7B H7B 0.9500 . ?
C13B H13B 0.9500 . ?
C2B H2B 0.9500 . ?
C26C H26G 0.9800 . ?
C26C H26H 0.9800 . ?
C26C H26I 0.9800 . ?
C11D H11D 0.9500 . ?
C22B H22J 0.9800 . ?
C22B H22K 0.9800 . ?
C22B H22L 0.9800 . ?
C22B C20B 1.60(4) . ?
C23D H23A 0.9800 . ?
C23D H23B 0.9800 . ?
C23D H23C 0.9800 . ?
C27D H27A 0.9800 . ?
C27D H27B 0.9800 . ?
C27D H27C 0.9800 . ?
C27D C24D 1.55(3) . ?
C18D C24D 1.53(3) . ?
C21D H21A 0.9800 . ?
C21D H21B 0.9800 . ?
C21D H21C 0.9800 . ?
C22C H22G 0.9800 . ?
C22C H22H 0.9800 . ?
C22C H22I 0.9800 . ?
C22A H22D 0.9800 . ?
C22A H22E 0.9800 . ?
C22A H22F 0.9800 . ?

loop_
_geom_torsion_atom_site_label_1
_geom_torsion_atom_site_label_2
_geom_torsion_atom_site_label_3
_geom_torsion_atom_site_label_4
_geom_torsion
_geom_torsion_site_symmetry_1
_geom_torsion_site_symmetry_2
_geom_torsion_site_symmetry_3
_geom_torsion_site_symmetry_4
_geom_torsion_publ_flag
U1D O4D C19D C14D -15(3) . . . . ?
U1D O4D C19D C18D 163.7(16) . . . . ?
U1D N3D C14D C15D -178.8(17) . . . . ?
U1D N3D C14D C19D -3(2) . . . . ?
U1D N3D C13D C12D 4(3) . . . . ?
U1D N2D C12D C13D -1(3) . . . . ?
U1D N2D C12D C11D 178.0(17) . . . . ?
U1D N2D C8D C7D -2(3) . . . . ?
U1D N2D C8D C9D -176.4(17) . . . . ?
U1D O3D C1D C6D 4(3) . . . . ?
U1D O3D C1D C2D -179.5(16) . . . . ?
U1D N1D C6D C5D 173.2(19) . . . . ?
U1D N1D C6D C1D -12(2) . . . . ?
U1D N1D C7D C8D -7(3) . . . . ?
U1A N1A C7A C8A -3(3) . . . . ?
U1A N1A C6A C5A 173.0(18) . . . . ?
U1A N1A C6A C1A -4(2) . . . . ?
U1A O4A C19A C14A -14(3) . . . . ?
U1A O4A C19A C18A 167.8(17) . . . . ?
U1A O3A C1A C6A 8(3) . . . . ?
U1A O3A C1A C2A -168.7(14) . . . . ?
U1A N2A C8A C7A 3(2) . . . . ?
U1A N2A C8A C9A -177.8(16) . . . . ?
U1A N2A C12A C11A 174.4(16) . . . . ?
U1A N2A C12A C13A -2(2) . . . . ?
U1A N3A C13A C12A 5(3) . . . . ?
U1C O3C C1C C6C -4(3) . . . . ?
U1C O3C C1C C2C 176.9(16) . . . . ?
U1C O4C C19C C18C -168.8(15) . . . . ?
U1C O4C C19C C14C 15(3) . . . . ?
U1C N1C C7C C8C 9(3) . . . . ?
U1C N1C C6C C1C 7(2) . . . . ?
U1C N1C C6C C5C -169.1(18) . . . . ?
U1C N3C C13C C12C -1(3) . . . . ?
U1C N3C C14C C19C 2(2) . . . . ?
U1C N3C C14C C15C 177.0(18) . . . . ?
U1C N2C C12C C11C -176.1(15) . . . . ?
U1C N2C C12C C13C 1(2) . . . . ?
U1B O3B C1B C6B -10(3) . . . . ?
U1B O3B C1B C2B 170.2(17) . . . . ?
U1B O4B C19B C18B -168.3(16) . . . . ?
U1B O4B C19B C14B 17(3) . . . . ?
U1B N3B C14B C19B 0(2) . . . . ?
U1B N3B C14B C15B 175.3(17) . . . . ?
U1B N3B C13B C12B -1(3) . . . . ?
U1B N2B C12B C11B -177.5(15) . . . . ?
U1B N2B C12B C13B 6(3) . . . . ?
U1B N2B C8B C9B 177.9(16) . . . . ?
U1B N2B C8B C7B -2(3) . . . . ?
U1B N1B C6B C5B -173.1(19) . . . . ?
U1B N1B C6B C1B 2(3) . . . . ?
U1B N1B C7B C8B 3(3) . . . . ?
O6D N4D C4D C5D 0(3) . . . . ?
O6D N4D C4D C3D 176(2) . . . . ?
O3C C1C C6C N1C -3(3) . . . . ?
O3C C1C C6C C5C 173(2) . . . . ?
O3C C1C C2C C3C -176(2) . . . . ?
O5D N4D C4D C5D -177(2) . . . . ?
O5D N4D C4D C3D -2(3) . . . . ?
O5A N4A C4A C3A 165.2(18) . . . . ?
O5A N4A C4A C5A -8(3) . . . . ?
O6A N4A C4A C3A -13(3) . . . . ?
O6A N4A C4A C5A 174.5(19) . . . . ?
N1A C7A C8A N2A 0(3) . . . . ?
N1A C7A C8A C9A -179(2) . . . . ?
N1A C6A C5A C4A -178(2) . . . . ?
N1A C6A C1A O3A -2(3) . . . . ?
N1A C6A C1A C2A 175.2(19) . . . . ?
N4D C4D C3D C2D -171(2) . . . . ?
O4D C19D C18D C17D 173(2) . . . . ?
O4D C19D C18D C24D -4(3) . . . . ?
N4A C4A C5A C6A 178(2) . . . . ?
O4A C19A C18A C24A -4(3) . . . . ?
O4A C19A C18A C17A 179(2) . . . . ?
O3B C1B C6B C5B 179(2) . . . . ?
O3B C1B C6B N1B 5(3) . . . . ?
O3B C1B C2B C3B -179(2) . . . . ?
O4B C19B C18B C24B 6(3) . . . . ?
O4B C19B C18B C17B -177(2) . . . . ?
O4B C19B C14B N3B -9(3) . . . . ?
O4B C19B C14B C15B 175(2) . . . . ?
N3D C14D C15D C16D 173(2) . . . . ?
N3D C14D C19D O4D 10(3) . . . . ?
N3D C14D C19D C18D -168(2) . . . . ?
N3D C13D C12D N2D -2(3) . . . . ?
N3D C13D C12D C11D 179(2) . . . . ?
C7A N1A C6A C5A -6(3) . . . . ?
C7A N1A C6A C1A 176(2) . . . . ?
C14D N3D C13D C12D -178(2) . . . . ?
C14D C15D C16D C20D -177(2) . . . . ?
C14D C15D C16D C17D -2(3) . . . . ?
C14D C19D C18D C17D -8(3) . . . . ?
C14D C19D C18D C24D 174(2) . . . . ?
O4C C19C C18C C24C 10(3) . . . . ?
O4C C19C C18C C17C -177(2) . . . . ?
O4C C19C C14C N3C -9(3) . . . . ?
O4C C19C C14C C15C 175(2) . . . . ?
N1C C6C C5C C4C 180(2) . . . . ?
C8C N2C C12C C11C 3(3) . . . . ?
C8C N2C C12C C13C 180.0(19) . . . . ?
C8C C9C C10C C11C -2(3) . . . . ?
N2B C12B C11B C10B 2(3) . . . . ?
N2B C12B C13B N3B -3(3) . . . . ?
N2B C8B C9B C10B -3(3) . . . . ?
N2B C8B C7B N1B -1(3) . . . . ?
C7C N1C C6C C1C -166(2) . . . . ?
C7C N1C C6C C5C 17(3) . . . . ?
C7C C8C N2C U1C 0(2) . . . . ?
C7C C8C N2C C12C -178.8(19) . . . . ?
C7C C8C C9C C10C 178(2) . . . . ?
C5D C6D C1D O3D -179(2) . . . . ?
C5D C6D C1D C2D 5(3) . . . . ?
C5D C4D C3D C2D 4(4) . . . . ?
N2C C8C C7C N1C -6(3) . . . . ?
N2C C8C C9C C10C 1(3) . . . . ?
N2C C12C C11C C10C -5(3) . . . . ?
N2C C12C C13C N3C 0(3) . . . . ?
C5B C4B N4B O5B 8(3) . . . . ?
C5B C4B N4B O6B -175.0(19) . . . . ?
C5B C4B C3B C2B 3(4) . . . . ?
N2D C12D C11D C10D 1(4) . . . . ?
N2D C8D C7D N1D 6(3) . . . . ?
N2D C8D C9D C10D -4(4) . . . . ?
C14A N3A C13A C12A -174.9(19) . . . . ?
C14A C19A C18A C24A 177(2) . . . . ?
C14A C19A C18A C17A 0(3) . . . . ?
C14A C15A C16A C20A -176(2) . . . . ?
C14A C15A C16A C17A -3(3) . . . . ?
N1D C6D C1D O3D 6(3) . . . . ?
N1D C6D C1D C2D -170(2) . . . . ?
C3A C2A C1A O3A 178(2) . . . . ?
C3A C2A C1A C6A 1(3) . . . . ?
C3A C4A C5A C6A 5(3) . . . . ?
C4B C5B C6B N1B 176(2) . . . . ?
C4B C5B C6B C1B 2(4) . . . . ?
C4B C3B C2B C1B -2(4) . . . . ?
C6A N1A C7A C8A 176.2(19) . . . . ?
C24B C18B C17B C16B -180(2) . . . . ?
C24C C18C C17C C16C 177(2) . . . . ?
C12B N2B C8B C9B 4(3) . . . . ?
C12B N2B C8B C7B -175.8(19) . . . . ?
N3A C14A C19A O4A 7(3) . . . . ?
N3A C14A C19A C18A -174(2) . . . . ?
N3A C14A C15A C16A 175(2) . . . . ?
N3A C13A C12A N2A -2(3) . . . . ?
N3A C13A C12A C11A -178.9(19) . . . . ?
C6D C5D C4D N4D 171(2) . . . . ?
C6D C5D C4D C3D -5(4) . . . . ?
C6D N1D C7D C8D 174(2) . . . . ?
C19B C18B C17B C16B 3(3) . . . . ?
C4D C5D C6D N1D 175(2) . . . . ?
C4D C5D C6D C1D 0(4) . . . . ?
C4D C3D C2D C1D 1(3) . . . . ?
C2A C3A C4A N4A -179(2) . . . . ?
C2A C3A C4A C5A -6(3) . . . . ?
C12C C11C C10C C9C 4(3) . . . . ?
C11C C12C C13C N3C 177(2) . . . . ?
C8B N2B C12B C11B -4(3) . . . . ?
C8B N2B C12B C13B 179.7(19) . . . . ?
C15B C16B C17B C18B -2(4) . . . . ?
C15B C16B C20B C21B 8(3) . . . . ?
C15B C16B C20B C23B -112(3) . . . . ?
C15B C16B C20B C22B 133(3) . . . . ?
C11B C12B C13B N3B -179(2) . . . . ?
C11B C10B C9B C8B 2(3) . . . . ?
C19C C18C C17C C16C 3(3) . . . . ?
C10A C9A C8A C7A -174.9(19) . . . . ?
C10A C9A C8A N2A 6(3) . . . . ?
C10A C11A C12A N2A 1(3) . . . . ?
C10A C11A C12A C13A 177.4(19) . . . . ?
C13D N3D C14D C15D 3(3) . . . . ?
C13D N3D C14D C19D 179(2) . . . . ?
C13D C12D C11D C10D 180(2) . . . . ?
C8A N2A C12A C11A 0(3) . . . . ?
C8A N2A C12A C13A -176.8(18) . . . . ?
C8A C9A C10A C11A -5(3) . . . . ?
C1C C6C C5C C4C 4(4) . . . . ?
C1C C2C C3C C4C 1(4) . . . . ?
C18B C19B C14B N3B 175.7(19) . . . . ?
C18B C19B C14B C15B 0(3) . . . . ?
C17D C18D C24D C25D -114(2) . . . . ?
C17D C18D C24D C26D 126(2) . . . . ?
C17D C18D C24D C27D 6(3) . . . . ?
C4A C3A C2A C1A 3(3) . . . . ?
C13C N3C C14C C19C -175(2) . . . . ?
C13C N3C C14C C15C 1(4) . . . . ?
C13C C12C C11C C10C 179(2) . . . . ?
C16C C15C C14C N3C -174(2) . . . . ?
C16C C15C C14C C19C 1(3) . . . . ?
C19A C14A N3A U1A 1(2) . . . . ?
C19A C14A N3A C13A -179(2) . . . . ?
C19A C14A C15A C16A -1(3) . . . . ?
C19A C18A C24A C25A 71(3) . . . . ?
C19A C18A C24A C27A -51(3) . . . . ?
C19A C18A C24A C26A -173(2) . . . . ?
C19A C18A C17A C16A -4(4) . . . . ?
C27B C24B C18B C19B 171(2) . . . . ?
C27B C24B C18B C17B -5(3) . . . . ?
C15D C14D C19D O4D -174(2) . . . . ?
C15D C14D C19D C18D 8(3) . . . . ?
C12D N2D C8D C7D 179(2) . . . . ?
C12D N2D C8D C9D 4(3) . . . . ?
C6C N1C C7C C8C -177.5(19) . . . . ?
C6C C1C C2C C3C 5(3) . . . . ?
C23A C20A C16A C15A -135(3) . . . . ?
C23A C20A C16A C17A 53(3) . . . . ?
N4B C4B C3B C2B 177(2) . . . . ?
C27C C24C C18C C19C 172(2) . . . . ?
C27C C24C C18C C17C -1(3) . . . . ?
C15C C16C C17C C18C -3(4) . . . . ?
C15C C16C C20C C21C -113(3) . . . . ?
C15C C16C C20C C23C 7(4) . . . . ?
C15C C16C C20C C22C 132(2) . . . . ?
C9C C8C C7C N1C 176(2) . . . . ?
C9C C8C N2C U1C 178.1(15) . . . . ?
C9C C8C N2C C12C -1(3) . . . . ?
C19D C14D C15D C16D -2(3) . . . . ?
C19D C18D C24D C25D 63(3) . . . . ?
C19D C18D C24D C26D -57(3) . . . . ?
C19D C18D C24D C27D -177(2) . . . . ?
C3B C4B N4B O5B -166(2) . . . . ?
C3B C4B N4B O6B 11(3) . . . . ?
C22D C20D C16D C17D 53(3) . . . . ?
C22D C20D C16D C15D -132(2) . . . . ?
C12A N2A C8A C7A 177.4(18) . . . . ?
C12A N2A C8A C9A -3(3) . . . . ?
C12A C11A C10A C9A 2(3) . . . . ?
C18A C17A C16A C20A 178(2) . . . . ?
C18A C17A C16A C15A 6(3) . . . . ?
C5A C6A C1A O3A -179(2) . . . . ?
C5A C6A C1A C2A -2(3) . . . . ?
C8D N2D C12D C13D 178(2) . . . . ?
C8D N2D C12D C11D -3(3) . . . . ?
C8D C9D C10D C11D 2(3) . . . . ?
N4C C4C C5C C6C -175(2) . . . . ?
N4C C4C C3C C2C 173(2) . . . . ?
C2C C1C C6C N1C 176(2) . . . . ?
C2C C1C C6C C5C -7(4) . . . . ?
C9B C8B C7B N1B 179(2) . . . . ?
C9B C10B C11B C12B -1(3) . . . . ?
C15A C14A N3A U1A -175.6(18) . . . . ?
C15A C14A N3A C13A 5(3) . . . . ?
C15A C14A C19A O4A -176(2) . . . . ?
C15A C14A C19A C18A 2(3) . . . . ?
C1A C6A C5A C4A -1(3) . . . . ?
C7D N1D C6D C5D -7(4) . . . . ?
C7D N1D C6D C1D 168(2) . . . . ?
C7D C8D C9D C10D -178(2) . . . . ?
C6B C5B C4B N4B -177(2) . . . . ?
C6B C5B C4B C3B -3(4) . . . . ?
C6B N1B C7B C8B -177(2) . . . . ?
C6B C1B C2B C3B 1(3) . . . . ?
C18C C19C C14C N3C 174(2) . . . . ?
C18C C19C C14C C15C -2(3) . . . . ?
C16B C15B C14B N3B -174(2) . . . . ?
C16B C15B C14B C19B 1(3) . . . . ?
C3D C2D C1D O3D 178(2) . . . . ?
C3D C2D C1D C6D -5(3) . . . . ?
C5C C4C N4C O6C 4(3) . . . . ?
C5C C4C N4C O5C -180(2) . . . . ?
C5C C4C C3C C2C -4(3) . . . . ?
C26B C24B C18B C19B 53(3) . . . . ?
C26B C24B C18B C17B -124(2) . . . . ?
C17B C16B C20B C21B -176(2) . . . . ?
C17B C16B C20B C23B 64(3) . . . . ?
C17B C16B C20B C22B -50(3) . . . . ?
C9D C8D C7D N1D -180(2) . . . . ?
C9D C10D C11D C12D -1(3) . . . . ?
C17C C16C C15C C14C 1(3) . . . . ?
C17C C16C C20C C21C 66(3) . . . . ?
C17C C16C C20C C23C -174(2) . . . . ?
C17C C16C C20C C22C -50(3) . . . . ?
C25B C24B C18B C19B -69(3) . . . . ?
C25B C24B C18B C17B 115(3) . . . . ?
C20C C16C C15C C14C 180(2) . . . . ?
C20C C16C C17C C18C 178(2) . . . . ?
C16D C17D C18D C19D 4(4) . . . . ?
C16D C17D C18D C24D -179(2) . . . . ?
C3C C4C N4C O6C -173(2) . . . . ?
C3C C4C N4C O5C 3(3) . . . . ?
C3C C4C C5C C6C 2(3) . . . . ?
C21A C20A C16A C15A 102(3) . . . . ?
C21A C20A C16A C17A -70(3) . . . . ?
C24A C18A C17A C16A 179(2) . . . . ?
C17A C18A C24A C25A -112(2) . . . . ?
C17A C18A C24A C27A 126(2) . . . . ?
C17A C18A C24A C26A 5(3) . . . . ?
C25C C24C C18C C19C 53(3) . . . . ?
C25C C24C C18C C17C -120(3) . . . . ?
C7B C8B C9B C10B 177(2) . . . . ?
C7B N1B C6B C5B 7(4) . . . . ?
C7B N1B C6B C1B -179(2) . . . . ?
C14B N3B C13B C12B 177(2) . . . . ?
C14B C19B C18B C24B -179(2) . . . . ?
C14B C19B C18B C17B -2(3) . . . . ?
C14B C15B C16B C17B 0(3) . . . . ?
C14B C15B C16B C20B 176(2) . . . . ?
C13B N3B C14B C19B -179(2) . . . . ?
C13B N3B C14B C15B -3(4) . . . . ?
C13B C12B C11B C10B 179(2) . . . . ?
C2B C1B C6B C5B -1(3) . . . . ?
C2B C1B C6B N1B -176(2) . . . . ?
C14C N3C C13C C12C 175(2) . . . . ?
C14C C19C C18C C24C -174(2) . . . . ?
C14C C19C C18C C17C -1(3) . . . . ?
C26C C24C C18C C19C -66(3) . . . . ?
C26C C24C C18C C17C 122(3) . . . . ?
C23D C20D C16D C17D -64(3) . . . . ?
C23D C20D C16D C15D 111(3) . . . . ?
C20B C16B C17B C18B -179(2) . . . . ?
C18D C17D C16D C20D 176(2) . . . . ?
C18D C17D C16D C15D 1(3) . . . . ?
C21D C20D C16D C17D 169(2) . . . . ?
C21D C20D C16D C15D -16(3) . . . . ?
C22A C20A C16A C15A -20(4) . . . . ?
C22A C20A C16A C17A 168(2) . . . . ?
